data_4316975
loop_
_publ_author_name
'Li-Cheng Song'
'Yu-Long Li'
'Ling Li'
'Zhen-Chao Gu'
'Qing-Mei Hu'

_publ_section_title
;
 Synthetic and Structural Investigations of Linear and Macrocyclic
 Nickel/Iron/Sulfur Cluster Complexes
;
_journal_name_full 'Inorganic Chemistry'
_journal_page_first 10174
_journal_page_last 10182
_journal_paper_doi 10.1021/ic101451y
_journal_volume 49
_journal_year 2010
_chemical_formula_sum 'C95.75 H79 Cl14.25 Fe8 Ni2 O24 P4 S12'
_chemical_formula_weight 3191.57
_chemical_name_systematic
; 
 ? 
;
_space_group_IT_number 14
_symmetry_cell_setting monoclinic
_symmetry_space_group_name_Hall '-P 2ybc'
_symmetry_space_group_name_H-M 'P 1 21/c 1'
_atom_sites_solution_hydrogens geom
_atom_sites_solution_primary direct
_atom_sites_solution_secondary difmap
_audit_creation_method SHELXL-97
_cell_angle_alpha 90.00
_cell_angle_beta 115.36(3)
_cell_angle_gamma 90.00
_cell_formula_units_Z 4
_cell_length_a 28.397(6)
_cell_length_b 18.564(4)
_cell_length_c 27.180(5)
_cell_measurement_temperature 113(2)
_cell_volume 12948(6)
_computing_cell_refinement crystalclear
_computing_data_collection 'crystalclear(Rigaku/MSC Inc., 2005)'
_computing_data_reduction crystalclear
_computing_molecular_graphics 'Bruker SHELXTL'
_computing_publication_material 'Bruker SHELXTL'
_computing_structure_refinement 'SHELXL-97 (Sheldrick, 1997)'
_computing_structure_solution 'SHELXS-97 (Sheldrick, 1990)'
_diffrn_ambient_temperature 113(2)
_diffrn_measured_fraction_theta_full 0.999
_diffrn_measured_fraction_theta_max 0.999
_diffrn_measurement_device_type 'Bruker P4'
_diffrn_measurement_method '\w scans'
_diffrn_radiation_monochromator graphite
_diffrn_radiation_source 'fine-focus sealed tube'
_diffrn_radiation_type MoK\a
_diffrn_radiation_wavelength 0.71073
_diffrn_reflns_av_R_equivalents 0.0941
_diffrn_reflns_av_sigmaI/netI 0.0928
_diffrn_reflns_limit_h_max 33
_diffrn_reflns_limit_h_min -23
_diffrn_reflns_limit_k_max 22
_diffrn_reflns_limit_k_min -21
_diffrn_reflns_limit_l_max 30
_diffrn_reflns_limit_l_min -32
_diffrn_reflns_number 86061
_diffrn_reflns_theta_full 25.02
_diffrn_reflns_theta_max 25.02
_diffrn_reflns_theta_min 1.35
_exptl_absorpt_coefficient_mu 1.751
_exptl_absorpt_correction_T_max 0.7916
_exptl_absorpt_correction_T_min 0.7434
_exptl_absorpt_correction_type multi-scan
_exptl_absorpt_process_details crystalclear
_exptl_crystal_colour red
_exptl_crystal_density_diffrn 1.637
_exptl_crystal_density_method 'not measured'
_exptl_crystal_description block
_exptl_crystal_F_000 6415
_exptl_crystal_size_max 0.18
_exptl_crystal_size_mid 0.16
_exptl_crystal_size_min 0.14
_refine_diff_density_max 2.000
_refine_diff_density_min -1.347
_refine_diff_density_rms 0.186
_refine_ls_extinction_method none
_refine_ls_goodness_of_fit_ref 1.105
_refine_ls_hydrogen_treatment constr
_refine_ls_matrix_type full
_refine_ls_number_parameters 1588
_refine_ls_number_reflns 22845
_refine_ls_number_restraints 2425
_refine_ls_restrained_S_all 1.073
_refine_ls_R_factor_all 0.1152
_refine_ls_R_factor_gt 0.0865
_refine_ls_shift/su_max 0.053
_refine_ls_shift/su_mean 0.001
_refine_ls_structure_factor_coef Fsqd
_refine_ls_weighting_details 'calc w=1/[\s^2^(Fo^2^)+(0.1133P)^2^+100.0822P] where P=(Fo^2^+2Fc^2^)/3'
_refine_ls_weighting_scheme calc
_refine_ls_wR_factor_gt 0.2348
_refine_ls_wR_factor_ref 0.2541
_reflns_number_gt 17027
_reflns_number_total 22845
_reflns_threshold_expression >2sigma(I)
_cod_data_source_file ic101451y_si_001_6.cif
_cod_data_source_block 11
_cod_depositor_comments
;
The following automatic conversions were performed:

'_symmetry_cell_setting' value 'Monoclinic' changed to 'monoclinic'
according to the built-in table from CIF Core dictionary named
'cif_core.dic' version 2.4.1 from 2010-06-29.

Automatic conversion script
Id: cif_fix_values 1646 2011-03-28 12:23:43Z adriana 
;
_cod_original_cell_volume 12947(4)
_cod_database_code 4316975

loop_
_symmetry_equiv_pos_as_xyz
'x, y, z'
'-x, y+1/2, -z+1/2'
'-x, -y, -z'
'x, -y-1/2, z-1/2'

loop_
_atom_site_label
_atom_site_type_symbol
_atom_site_fract_x
_atom_site_fract_y
_atom_site_fract_z
_atom_site_U_iso_or_equiv
_atom_site_adp_type
_atom_site_occupancy
_atom_site_symmetry_multiplicity
_atom_site_calc_flag
_atom_site_refinement_flags
_atom_site_disorder_assembly
_atom_site_disorder_group
Fe1 Fe 0.25323(5) 0.72631(7) 0.04607(5) 0.0260(3) Uani 1 1 d . . .
Fe2 Fe 0.23823(4) 0.70761(7) 0.13358(5) 0.0235(3) Uani 1 1 d . . .
Fe3 Fe 0.19115(5) 0.24911(7) 0.10411(5) 0.0272(3) Uani 1 1 d . . .
Fe4 Fe 0.25600(4) 0.31386(6) 0.19330(5) 0.0228(3) Uani 1 1 d . . .
Fe5 Fe 0.12239(4) 0.54860(6) 0.26806(5) 0.0233(3) Uani 1 1 d . . .
Fe6 Fe 0.14585(5) 0.51673(7) 0.37022(5) 0.0254(3) Uani 1 1 d . . .
Fe7 Fe 0.43416(4) 0.56047(6) 0.35433(5) 0.0241(3) Uani 1 1 d . . .
Fe8 Fe 0.43979(5) 0.65968(7) 0.42591(5) 0.0265(3) Uani 1 1 d . . .
Ni1 Ni 0.42756(4) 0.77948(6) 0.24556(4) 0.0211(2) Uani 1 1 d . . .
Ni2 Ni 0.10805(4) 0.27744(6) 0.23446(4) 0.0200(2) Uani 1 1 d . . .
P1 P 0.42168(8) 0.89588(12) 0.23339(9) 0.0232(5) Uani 1 1 d . . .
P2 P 0.50991(8) 0.79082(12) 0.26512(9) 0.0229(5) Uani 1 1 d . . .
P3 P 0.02419(8) 0.25913(12) 0.19311(9) 0.0219(5) Uani 1 1 d . . .
P4 P 0.11550(8) 0.16492(12) 0.26191(9) 0.0223(5) Uani 1 1 d . . .
S1 S 0.33080(8) 0.76244(12) 0.11615(9) 0.0281(5) Uani 1 1 d . . .
S2 S 0.34386(8) 0.76938(12) 0.23021(9) 0.0260(5) Uani 1 1 d . . .
S3 S 0.27389(8) 0.62661(11) 0.09725(9) 0.0240(5) Uani 1 1 d . . .
S4 S 0.18882(8) 0.36636(11) 0.12287(9) 0.0250(5) Uani 1 1 d . . .
S5 S 0.15147(8) 0.23961(12) 0.16222(9) 0.0261(5) Uani 1 1 d . . .
S6 S 0.19440(8) 0.29714(12) 0.27185(9) 0.0229(4) Uani 1 1 d . . .
S7 S 0.09802(8) 0.39262(11) 0.20831(9) 0.0244(5) Uani 1 1 d . . .
S8 S 0.13283(8) 0.40659(12) 0.32717(9) 0.0266(5) Uani 1 1 d . . .
S9 S 0.20353(8) 0.52912(12) 0.33407(9) 0.0257(5) Uani 1 1 d . . .
S10 S 0.36592(8) 0.61428(12) 0.36050(9) 0.0243(5) Uani 1 1 d . . .
S11 S 0.44211(8) 0.72274(12) 0.35396(9) 0.0253(5) Uani 1 1 d . . .
S12 S 0.43457(8) 0.65908(11) 0.25302(9) 0.0252(5) Uani 1 1 d . . .
O1 O 0.2019(3) 0.8669(4) 0.0326(3) 0.048(2) Uani 1 1 d . . .
O2 O 0.2984(3) 0.7394(4) -0.0322(4) 0.053(2) Uani 1 1 d . . .
O3 O 0.1570(3) 0.6654(4) -0.0363(3) 0.052(2) Uani 1 1 d . . .
O4 O 0.1314(3) 0.6521(4) 0.0708(3) 0.0420(18) Uani 1 1 d . . .
O5 O 0.2545(3) 0.6291(5) 0.2341(3) 0.055(2) Uani 1 1 d . . .
O6 O 0.2084(3) 0.8510(4) 0.1545(4) 0.053(2) Uani 1 1 d . . .
O7 O 0.2503(3) 0.2684(4) 0.0394(3) 0.0416(17) Uani 1 1 d . . .
O8 O 0.2357(4) 0.1054(4) 0.1407(4) 0.071(3) Uani 1 1 d . . .
O9 O 0.0938(4) 0.2158(7) 0.0078(3) 0.084(4) Uani 1 1 d . . .
O10 O 0.3165(3) 0.1910(5) 0.2549(4) 0.067(3) Uani 1 1 d . . .
O11 O 0.3325(3) 0.3502(4) 0.1500(3) 0.0375(16) Uani 1 1 d . . .
O12 O 0.2910(3) 0.4264(5) 0.2773(4) 0.062(2) Uani 1 1 d . . .
O13 O 0.0087(2) 0.5399(4) 0.2144(3) 0.0383(16) Uani 1 1 d . . .
O14 O 0.1441(3) 0.5554(4) 0.1713(3) 0.0427(17) Uani 1 1 d . . .
O15 O 0.1216(3) 0.7063(4) 0.2828(3) 0.050(2) Uani 1 1 d . . .
O16 O 0.1595(3) 0.6660(4) 0.4105(3) 0.0435(18) Uani 1 1 d . . .
O17 O 0.1942(3) 0.4448(4) 0.4777(3) 0.053(2) Uani 1 1 d . . .
O18 O 0.0374(3) 0.5115(4) 0.3550(3) 0.0404(17) Uani 1 1 d . . .
O19 O 0.3853(3) 0.4790(4) 0.2517(3) 0.0439(18) Uani 1 1 d . . .
O20 O 0.4371(3) 0.4388(4) 0.4259(3) 0.049(2) Uani 1 1 d . . .
O21 O 0.5460(3) 0.5534(4) 0.3840(4) 0.055(2) Uani 1 1 d . . .
O22 O 0.4403(3) 0.5671(5) 0.5136(3) 0.059(2) Uani 1 1 d . . .
O23 O 0.4058(3) 0.7902(5) 0.4630(4) 0.059(2) Uani 1 1 d . . .
O24 O 0.5543(2) 0.6698(5) 0.4803(3) 0.0464(19) Uani 1 1 d . . .
C1 C 0.2236(3) 0.8136(5) 0.0393(4) 0.032(2) Uani 1 1 d U . .
C2 C 0.2811(4) 0.7323(5) -0.0013(4) 0.033(2) Uani 1 1 d U . .
C3 C 0.1941(4) 0.6889(5) -0.0039(4) 0.037(2) Uani 1 1 d U . .
C4 C 0.1719(3) 0.6736(5) 0.0951(4) 0.0308(19) Uani 1 1 d U . .
C5 C 0.2485(3) 0.6608(6) 0.1954(4) 0.034(2) Uani 1 1 d U . .
C6 C 0.2183(3) 0.7954(6) 0.1455(4) 0.035(2) Uani 1 1 d U . .
C7 C 0.3092(3) 0.7497(5) 0.1644(4) 0.0273(19) Uani 1 1 d U . .
C8 C 0.2322(3) 0.5486(5) 0.0661(4) 0.0262(18) Uani 1 1 d U . .
H8A H 0.1964 0.5654 0.0428 0.031 Uiso 1 1 calc R . .
H8B H 0.2455 0.5230 0.0426 0.031 Uiso 1 1 calc R . .
C9 C 0.2307(3) 0.4968(5) 0.1087(4) 0.0279(18) Uani 1 1 d U . .
H9A H 0.2085 0.5168 0.1253 0.034 Uiso 1 1 calc R . .
H9B H 0.2663 0.4898 0.1379 0.034 Uiso 1 1 calc R . .
C10 C 0.2087(4) 0.4254(5) 0.0814(4) 0.0304(19) Uani 1 1 d U . .
H10A H 0.2353 0.4005 0.0732 0.036 Uiso 1 1 calc R . .
H10B H 0.1781 0.4348 0.0464 0.036 Uiso 1 1 calc R . .
C11 C 0.2282(4) 0.2609(5) 0.0653(4) 0.036(2) Uani 1 1 d U . .
C12 C 0.2183(5) 0.1605(6) 0.1269(5) 0.044(2) Uani 1 1 d U . .
C13 C 0.1315(5) 0.2287(7) 0.0455(5) 0.049(2) Uani 1 1 d U . .
C14 C 0.2925(4) 0.2389(6) 0.2304(4) 0.038(2) Uani 1 1 d U . .
C15 C 0.3024(3) 0.3365(5) 0.1662(4) 0.0300(19) Uani 1 1 d U . .
C16 C 0.2776(4) 0.3834(6) 0.2451(4) 0.037(2) Uani 1 1 d U . .
C17 C 0.1999(3) 0.2824(5) 0.2137(4) 0.0261(18) Uani 1 1 d U . .
C18 C 0.1172(3) 0.4428(5) 0.2651(4) 0.0236(17) Uani 1 1 d U . .
C19 C 0.0523(4) 0.5449(5) 0.2360(4) 0.0296(19) Uani 1 1 d U . .
C20 C 0.1352(4) 0.5528(5) 0.2086(4) 0.032(2) Uani 1 1 d U . .
C21 C 0.1236(3) 0.6455(5) 0.2786(4) 0.031(2) Uani 1 1 d U . .
C22 C 0.1548(3) 0.6087(6) 0.3951(4) 0.033(2) Uani 1 1 d U . .
C23 C 0.1766(4) 0.4741(6) 0.4359(4) 0.036(2) Uani 1 1 d U . .
C24 C 0.0794(4) 0.5143(5) 0.3598(4) 0.032(2) Uani 1 1 d U . .
C25 C 0.2436(3) 0.6118(5) 0.3548(4) 0.0286(19) Uani 1 1 d U . .
H25A H 0.2508 0.6293 0.3243 0.034 Uiso 1 1 calc R . .
H25B H 0.2244 0.6500 0.3641 0.034 Uiso 1 1 calc R . .
C26 C 0.2937(3) 0.5961(5) 0.4030(4) 0.032(2) Uani 1 1 d U . .
H26A H 0.2862 0.5681 0.4298 0.038 Uiso 1 1 calc R . .
H26B H 0.3099 0.6422 0.4203 0.038 Uiso 1 1 calc R . .
C27 C 0.3327(3) 0.5539(5) 0.3890(4) 0.0277(19) Uani 1 1 d U . .
H27A H 0.3141 0.5158 0.3622 0.033 Uiso 1 1 calc R . .
H27B H 0.3587 0.5305 0.4222 0.033 Uiso 1 1 calc R . .
C28 C 0.4050(4) 0.5099(5) 0.2919(4) 0.034(2) Uani 1 1 d U . .
C29 C 0.4353(3) 0.4863(5) 0.3978(4) 0.033(2) Uani 1 1 d U . .
C30 C 0.5031(4) 0.5548(5) 0.3728(4) 0.034(2) Uani 1 1 d U . .
C31 C 0.4401(4) 0.6022(6) 0.4787(4) 0.037(2) Uani 1 1 d U . .
C32 C 0.4189(4) 0.7396(6) 0.4500(4) 0.040(2) Uani 1 1 d U . .
C33 C 0.5101(4) 0.6649(6) 0.4586(4) 0.034(2) Uani 1 1 d U . .
C34 C 0.4366(3) 0.6498(5) 0.3156(4) 0.0253(18) Uani 1 1 d U . .
C35 C 0.4084(3) 0.9461(5) 0.2830(4) 0.0316(19) Uani 1 1 d U . .
C36 C 0.3997(4) 0.9124(5) 0.3241(4) 0.034(2) Uani 1 1 d U . .
H36 H 0.3983 0.8613 0.3250 0.041 Uiso 1 1 calc R . .
C37 C 0.3932(4) 0.9525(6) 0.3637(4) 0.041(2) Uani 1 1 d U . .
H37 H 0.3880 0.9288 0.3919 0.050 Uiso 1 1 calc R . .
C38 C 0.3942(4) 1.0264(7) 0.3622(5) 0.048(2) Uani 1 1 d U . .
H38 H 0.3889 1.0536 0.3891 0.058 Uiso 1 1 calc R . .
C39 C 0.4028(4) 1.0615(6) 0.3214(4) 0.042(2) Uani 1 1 d U . .
H39 H 0.4040 1.1127 0.3207 0.050 Uiso 1 1 calc R . .
C40 C 0.4094(3) 1.0223(5) 0.2825(4) 0.034(2) Uani 1 1 d U . .
H40 H 0.4149 1.0464 0.2545 0.041 Uiso 1 1 calc R . .
C41 C 0.3756(3) 0.9273(5) 0.1675(4) 0.0286(18) Uani 1 1 d U . .
C42 C 0.3258(3) 0.9503(5) 0.1592(4) 0.0311(19) Uani 1 1 d U . .
H42 H 0.3165 0.9521 0.1889 0.037 Uiso 1 1 calc R . .
C43 C 0.2898(4) 0.9705(5) 0.1074(4) 0.039(2) Uani 1 1 d U . .
H43 H 0.2559 0.9855 0.1015 0.047 Uiso 1 1 calc R . .
C44 C 0.3034(4) 0.9689(5) 0.0651(4) 0.039(2) Uani 1 1 d U . .
H44 H 0.2789 0.9841 0.0301 0.047 Uiso 1 1 calc R . .
C45 C 0.3517(4) 0.9456(5) 0.0719(4) 0.038(2) Uani 1 1 d U . .
H45 H 0.3599 0.9438 0.0416 0.045 Uiso 1 1 calc R . .
C46 C 0.3885(4) 0.9249(5) 0.1230(4) 0.034(2) Uani 1 1 d U . .
H46 H 0.4221 0.9093 0.1278 0.041 Uiso 1 1 calc R . .
C47 C 0.4857(3) 0.9316(5) 0.2416(4) 0.0262(18) Uani 1 1 d U . .
H47A H 0.4892 0.9277 0.2069 0.031 Uiso 1 1 calc R . .
H47B H 0.4894 0.9829 0.2526 0.031 Uiso 1 1 calc R . .
C48 C 0.5273(3) 0.8858(5) 0.2859(4) 0.0267(18) Uani 1 1 d U . .
H48A H 0.5272 0.8950 0.3217 0.032 Uiso 1 1 calc R . .
H48B H 0.5624 0.8970 0.2885 0.032 Uiso 1 1 calc R . .
C49 C 0.5206(3) 0.7834(5) 0.2040(4) 0.0286(18) Uani 1 1 d U . .
C50 C 0.5667(4) 0.8031(5) 0.2039(4) 0.0345(19) Uani 1 1 d U . .
H50 H 0.5943 0.8189 0.2368 0.041 Uiso 1 1 calc R . .
C51 C 0.5742(4) 0.8006(6) 0.1574(5) 0.045(2) Uani 1 1 d U . .
H51 H 0.6062 0.8163 0.1579 0.054 Uiso 1 1 calc R . .
C52 C 0.5348(5) 0.7749(6) 0.1096(5) 0.048(2) Uani 1 1 d U . .
H52 H 0.5399 0.7718 0.0773 0.058 Uiso 1 1 calc R . .
C53 C 0.4895(4) 0.7546(6) 0.1095(4) 0.047(2) Uani 1 1 d U . .
H53 H 0.4623 0.7384 0.0764 0.056 Uiso 1 1 calc R . .
C54 C 0.4809(4) 0.7564(6) 0.1558(4) 0.039(2) Uani 1 1 d U . .
H54 H 0.4490 0.7399 0.1550 0.047 Uiso 1 1 calc R . .
C55 C 0.5609(3) 0.7381(5) 0.3166(4) 0.0280(18) Uani 1 1 d U . .
C56 C 0.5863(4) 0.6847(5) 0.3010(4) 0.037(2) Uani 1 1 d U . .
H56 H 0.5754 0.6736 0.2636 0.044 Uiso 1 1 calc R . .
C57 C 0.6286(4) 0.6475(6) 0.3416(4) 0.039(2) Uani 1 1 d U . .
H57 H 0.6462 0.6110 0.3315 0.047 Uiso 1 1 calc R . .
C58 C 0.6440(4) 0.6637(5) 0.3948(4) 0.036(2) Uani 1 1 d U . .
H58 H 0.6729 0.6392 0.4219 0.043 Uiso 1 1 calc R . .
C59 C 0.6179(4) 0.7158(5) 0.4101(4) 0.036(2) Uani 1 1 d U . .
H59 H 0.6280 0.7259 0.4476 0.043 Uiso 1 1 calc R . .
C60 C 0.5772(3) 0.7526(6) 0.3709(4) 0.0320(19) Uani 1 1 d U . .
H60 H 0.5600 0.7889 0.3816 0.038 Uiso 1 1 calc R . .
C61 C 0.1660(4) 0.1060(5) 0.2608(4) 0.0316(18) Uani 1 1 d U . .
C62 C 0.2173(4) 0.1193(6) 0.2998(4) 0.038(2) Uani 1 1 d U . .
H62 H 0.2247 0.1559 0.3265 0.045 Uiso 1 1 calc R . .
C63 C 0.2572(4) 0.0760(6) 0.2978(5) 0.049(2) Uani 1 1 d U . .
H63 H 0.2922 0.0843 0.3231 0.059 Uiso 1 1 calc R . .
C64 C 0.2467(4) 0.0237(6) 0.2609(5) 0.048(2) Uani 1 1 d U . .
H64 H 0.2746 -0.0043 0.2607 0.058 Uiso 1 1 calc R . .
C65 C 0.1979(5) 0.0095(6) 0.2241(5) 0.050(3) Uani 1 1 d U . .
H65 H 0.1912 -0.0290 0.1990 0.061 Uiso 1 1 calc R . .
C66 C 0.1567(4) 0.0524(5) 0.2234(4) 0.038(2) Uani 1 1 d U . .
H66 H 0.1222 0.0440 0.1966 0.046 Uiso 1 1 calc R . .
C67 C 0.1204(3) 0.1569(5) 0.3308(4) 0.0288(18) Uani 1 1 d U . .
C68 C 0.1199(4) 0.0906(6) 0.3535(4) 0.044(2) Uani 1 1 d U . .
H68 H 0.1199 0.0479 0.3344 0.052 Uiso 1 1 calc R . .
C69 C 0.1192(5) 0.0860(7) 0.4042(5) 0.052(3) Uani 1 1 d U . .
H69 H 0.1178 0.0402 0.4191 0.062 Uiso 1 1 calc R . .
C70 C 0.1206(4) 0.1472(6) 0.4326(4) 0.045(2) Uani 1 1 d U . .
H70 H 0.1211 0.1434 0.4676 0.053 Uiso 1 1 calc R . .
C71 C 0.1212(4) 0.2131(6) 0.4116(4) 0.044(2) Uani 1 1 d U . .
H71 H 0.1227 0.2554 0.4320 0.053 Uiso 1 1 calc R . .
C72 C 0.1197(4) 0.2185(5) 0.3588(4) 0.037(2) Uani 1 1 d U . .
H72 H 0.1181 0.2645 0.3428 0.044 Uiso 1 1 calc R . .
C73 C 0.0533(3) 0.1202(5) 0.2206(4) 0.0258(17) Uani 1 1 d U . .
H73A H 0.0502 0.1100 0.1835 0.031 Uiso 1 1 calc R . .
H73B H 0.0505 0.0743 0.2376 0.031 Uiso 1 1 calc R . .
C74 C 0.0111(3) 0.1731(5) 0.2182(4) 0.0273(18) Uani 1 1 d U . .
H74A H 0.0122 0.1794 0.2549 0.033 Uiso 1 1 calc R . .
H74B H -0.0238 0.1548 0.1933 0.033 Uiso 1 1 calc R . .
C75 C 0.0001(3) 0.2479(5) 0.1200(4) 0.0300(18) Uani 1 1 d U . .
C76 C -0.0375(4) 0.1963(6) 0.0918(4) 0.041(2) Uani 1 1 d U . .
H76 H -0.0490 0.1639 0.1114 0.049 Uiso 1 1 calc R . .
C77 C -0.0584(4) 0.1915(7) 0.0357(5) 0.053(3) Uani 1 1 d U . .
H77 H -0.0852 0.1577 0.0168 0.064 Uiso 1 1 calc R . .
C78 C -0.0399(4) 0.2367(6) 0.0067(4) 0.044(2) Uani 1 1 d U . .
H78 H -0.0547 0.2341 -0.0319 0.053 Uiso 1 1 calc R . .
C79 C -0.0013(5) 0.2839(7) 0.0332(5) 0.054(3) Uani 1 1 d U . .
H79 H 0.0125 0.3126 0.0136 0.065 Uiso 1 1 calc R . .
C80 C 0.0183(4) 0.2906(6) 0.0900(4) 0.045(2) Uani 1 1 d U . .
H80 H 0.0447 0.3253 0.1083 0.054 Uiso 1 1 calc R . .
C81 C -0.0207(3) 0.3224(5) 0.2017(4) 0.0261(17) Uani 1 1 d U . .
C82 C -0.0682(4) 0.3390(6) 0.1593(4) 0.037(2) Uani 1 1 d U . .
H82 H -0.0769 0.3208 0.1238 0.045 Uiso 1 1 calc R . .
C83 C -0.1031(4) 0.3822(6) 0.1689(5) 0.044(2) Uani 1 1 d U . .
H83 H -0.1361 0.3923 0.1400 0.053 Uiso 1 1 calc R . .
C84 C -0.0907(4) 0.4103(5) 0.2191(4) 0.036(2) Uani 1 1 d U . .
H84 H -0.1152 0.4395 0.2251 0.043 Uiso 1 1 calc R . .
C85 C -0.0432(4) 0.3966(6) 0.2609(4) 0.036(2) Uani 1 1 d U . .
H85 H -0.0342 0.4176 0.2957 0.043 Uiso 1 1 calc R . .
C86 C -0.0083(4) 0.3523(5) 0.2526(4) 0.034(2) Uani 1 1 d U . .
H86 H 0.0246 0.3422 0.2819 0.041 Uiso 1 1 calc R . .
C87 C 0.2649(7) 0.4175(9) 0.9604(7) 0.069(4) Uani 0.816(7) 1 d PDU A 3
H87A H 0.2918 0.3827 0.9819 0.103 Uiso 0.816(7) 1 calc PR A 3
H87B H 0.2380 0.3931 0.9289 0.103 Uiso 0.816(7) 1 calc PR A 3
H87C H 0.2491 0.4382 0.9829 0.103 Uiso 0.816(7) 1 calc PR A 3
C88 C 0.2894(6) 0.4772(7) 0.9408(6) 0.066(4) Uani 0.816(7) 1 d PDU A 3
H88A H 0.3170 0.5007 0.9729 0.080 Uiso 0.816(7) 1 calc PR A 3
H88B H 0.3062 0.4555 0.9191 0.080 Uiso 0.816(7) 1 calc PR A 3
C89 C 0.2511(5) 0.5340(7) 0.9067(6) 0.061(3) Uani 0.816(7) 1 d PDU A 3
H89A H 0.2220 0.5095 0.8766 0.073 Uiso 0.816(7) 1 calc PR A 3
H89B H 0.2363 0.5576 0.9296 0.073 Uiso 0.816(7) 1 calc PR A 3
C90 C 0.2719(5) 0.5920(6) 0.8824(5) 0.042(2) Uani 0.816(7) 1 d PDU A 3
H90A H 0.2988 0.6189 0.9131 0.051 Uiso 0.816(7) 1 calc PR A 3
H90B H 0.2899 0.5676 0.8630 0.051 Uiso 0.816(7) 1 calc PR A 3
C91 C 0.2359(5) 0.6462(8) 0.8444(6) 0.062(3) Uani 0.816(7) 1 d PDU A 3
H91A H 0.2204 0.6759 0.8640 0.074 Uiso 0.816(7) 1 calc PR A 3
H91B H 0.2072 0.6211 0.8143 0.074 Uiso 0.816(7) 1 calc PR A 3
C92 C 0.2643(7) 0.6949(10) 0.8211(8) 0.076(4) Uani 0.816(7) 1 d PDU A 3
H92A H 0.2398 0.7301 0.7964 0.114 Uiso 0.816(7) 1 calc PR A 3
H92B H 0.2790 0.6657 0.8009 0.114 Uiso 0.816(7) 1 calc PR A 3
H92C H 0.2925 0.7202 0.8508 0.114 Uiso 0.816(7) 1 calc PR A 3
C98 C 0.2657(11) 0.6472(13) 0.828(3) 0.061(5) Uani 0.184(7) 1 d PDU A 4
H98A H 0.2629 0.6273 0.8603 0.073 Uiso 0.184(7) 1 calc PR A 4
H98B H 0.2796 0.6089 0.8123 0.073 Uiso 0.184(7) 1 calc PR A 4
Cl18 Cl 0.3085(5) 0.7213(9) 0.8470(7) 0.058(4) Uani 0.184(7) 1 d PDU A 4
Cl19 Cl 0.2036(6) 0.6739(11) 0.7792(9) 0.077(5) Uani 0.184(7) 1 d PDU A 4
C93 C 0.0436(5) 0.7622(8) 0.1530(6) 0.061(3) Uani 1 1 d U . .
H93 H 0.0422 0.7661 0.1890 0.073 Uiso 1 1 calc R . .
Cl1 Cl 0.02742(17) 0.6732(3) 0.1280(2) 0.0974(14) Uani 1 1 d U . .
Cl2 Cl 0.10657(13) 0.7816(3) 0.16089(16) 0.0796(11) Uani 1 1 d U . .
Cl3 Cl -0.00199(13) 0.8220(2) 0.10661(14) 0.0718(10) Uani 1 1 d U . .
C94 C 0.3983(4) 0.9295(6) 0.6115(5) 0.042(2) Uani 1 1 d U . .
H94 H 0.3864 0.8981 0.6339 0.050 Uiso 1 1 calc R . .
Cl4 Cl 0.38163(11) 0.88797(16) 0.54817(12) 0.0508(7) Uani 1 1 d U . .
Cl5 Cl 0.46709(10) 0.93811(15) 0.64547(12) 0.0457(6) Uani 1 1 d DU . .
Cl6 Cl 0.36872(10) 1.01453(16) 0.60429(13) 0.0548(8) Uani 1 1 d DU . .
C95 C 0.7167(4) 0.8461(7) 0.0926(5) 0.047(3) Uani 1 1 d U . .
H95 H 0.7382 0.8757 0.1253 0.056 Uiso 1 1 calc R . .
Cl7 Cl 0.67353(13) 0.7943(3) 0.10758(17) 0.0882(13) Uani 1 1 d U . .
Cl8 Cl 0.68317(13) 0.90416(17) 0.03798(13) 0.0614(8) Uani 1 1 d U . .
Cl9 Cl 0.75846(12) 0.78956(17) 0.07789(13) 0.0539(7) Uani 1 1 d U . .
C96 C 0.0608(7) 0.0104(7) 0.0386(7) 0.093(5) Uani 0.442(10) 1 d PDU B 1
H96 H 0.0270 -0.0048 0.0083 0.112 Uiso 0.442(10) 1 calc PR B 1
Cl10 Cl 0.1066(6) 0.0237(7) 0.0121(6) 0.124(4) Uani 0.442(10) 1 d PDU B 1
Cl11 Cl 0.0503(7) 0.0904(7) 0.0671(7) 0.090(4) Uani 0.442(10) 1 d PDU B 1
Cl12 Cl 0.0820(4) -0.0583(4) 0.0877(4) 0.077(3) Uani 0.442(10) 1 d PDU B 1
C96' C 0.0992(7) 0.0365(8) 0.0519(4) 0.093(5) Uani 0.558(10) 1 d PDU B 2
H96' H 0.1320 0.0637 0.0593 0.111 Uiso 0.558(10) 1 calc PR B 2
Cl13 Cl 0.0664(3) 0.0239(4) -0.0190(3) 0.079(2) Uani 0.558(10) 1 d PDU B 2
Cl14 Cl 0.1174(6) -0.0468(6) 0.0842(4) 0.141(4) Uani 0.558(10) 1 d PDU B 2
Cl15 Cl 0.0629(5) 0.0879(5) 0.0771(4) 0.075(3) Uani 0.558(10) 1 d PDU B 2
C97 C 0.9846(12) 0.537(3) 0.0145(11) 0.101(13) Uani 0.25 1 d PDU . .
Cl16 Cl 0.9805(9) 0.4862(12) 0.0667(6) 0.116(6) Uani 0.25 1 d PDU . .
Cl17 Cl 0.9272(5) 0.5323(7) -0.0455(5) 0.063(3) Uani 0.25 1 d PDU . .
C99 C 0.4552(6) 1.0952(11) 0.5077(6) 0.103(6) Uani 0.345(6) 1 d PDU C 5
H99 H 0.4405 1.0455 0.5040 0.124 Uiso 0.345(6) 1 calc PR C 5
Cl20 Cl 0.4976(5) 1.0982(8) 0.4756(5) 0.096(4) Uani 0.345(6) 1 d PDU C 5
Cl21 Cl 0.4036(5) 1.1568(9) 0.4774(6) 0.112(4) Uani 0.345(6) 1 d PDU C 5
Cl22 Cl 0.4902(6) 1.1151(11) 0.5770(5) 0.134(5) Uani 0.345(6) 1 d PDU C 5
C99' C 0.4505(10) 1.0806(14) 0.4969(10) 0.106(6) Uani 0.155(6) 1 d PDU C 6
H99' H 0.4165 1.0579 0.4725 0.127 Uiso 0.155(6) 1 calc PR C 6
Cl23 Cl 0.4504(16) 1.1709(15) 0.4771(13) 0.138(7) Uani 0.155(6) 1 d PDU C 6
Cl24 Cl 0.5014(12) 1.0324(15) 0.4914(12) 0.109(5) Uani 0.155(6) 1 d PDU . 6
Cl25 Cl 0.4578(9) 1.0771(13) 0.5643(11) 0.104(6) Uani 0.155(6) 1 d PDU C 6

loop_
_atom_site_aniso_label
_atom_site_aniso_U_11
_atom_site_aniso_U_22
_atom_site_aniso_U_33
_atom_site_aniso_U_23
_atom_site_aniso_U_13
_atom_site_aniso_U_12
Fe1 0.0304(7) 0.0239(6) 0.0200(7) 0.0014(5) 0.0072(5) -0.0040(5)
Fe2 0.0196(6) 0.0261(6) 0.0225(7) -0.0004(5) 0.0068(5) -0.0021(5)
Fe3 0.0370(7) 0.0246(7) 0.0242(7) -0.0038(5) 0.0171(5) -0.0057(5)
Fe4 0.0215(6) 0.0242(6) 0.0248(7) 0.0008(5) 0.0119(5) -0.0005(5)
Fe5 0.0216(6) 0.0222(6) 0.0261(7) -0.0016(5) 0.0102(5) 0.0007(5)
Fe6 0.0238(6) 0.0273(7) 0.0259(7) -0.0035(5) 0.0115(5) -0.0015(5)
Fe7 0.0232(6) 0.0228(6) 0.0282(7) 0.0044(5) 0.0130(5) 0.0019(5)
Fe8 0.0227(6) 0.0354(7) 0.0208(7) 0.0003(5) 0.0087(5) -0.0018(5)
Ni1 0.0191(5) 0.0223(6) 0.0209(6) 0.0003(4) 0.0076(4) -0.0018(4)
Ni2 0.0181(5) 0.0209(5) 0.0210(6) 0.0003(4) 0.0084(4) -0.0004(4)
P1 0.0210(10) 0.0218(11) 0.0249(12) 0.0016(9) 0.0081(8) -0.0006(8)
P2 0.0214(11) 0.0224(11) 0.0234(12) -0.0011(9) 0.0082(8) -0.0009(8)
P3 0.0190(10) 0.0249(11) 0.0205(11) -0.0012(9) 0.0073(8) -0.0016(8)
P4 0.0206(10) 0.0227(11) 0.0231(11) 0.0012(9) 0.0090(8) -0.0001(8)
S1 0.0292(11) 0.0309(12) 0.0239(11) -0.0013(9) 0.0112(9) -0.0094(9)
S2 0.0208(10) 0.0326(12) 0.0221(11) -0.0006(9) 0.0068(8) -0.0031(8)
S3 0.0255(10) 0.0213(10) 0.0241(11) 0.0009(9) 0.0097(8) -0.0021(8)
S4 0.0256(11) 0.0243(11) 0.0244(11) 0.0019(9) 0.0102(8) -0.0017(8)
S5 0.0277(11) 0.0283(11) 0.0238(11) -0.0032(9) 0.0125(9) -0.0077(9)
S6 0.0203(10) 0.0280(11) 0.0215(11) -0.0007(9) 0.0099(8) -0.0006(8)
S7 0.0244(10) 0.0219(10) 0.0251(11) -0.0006(9) 0.0090(8) -0.0009(8)
S8 0.0287(11) 0.0241(11) 0.0274(12) -0.0005(9) 0.0124(9) -0.0011(8)
S9 0.0216(10) 0.0267(11) 0.0286(12) -0.0021(9) 0.0106(8) -0.0010(8)
S10 0.0204(10) 0.0295(11) 0.0226(11) 0.0009(9) 0.0088(8) 0.0001(8)
S11 0.0280(11) 0.0252(11) 0.0222(11) 0.0001(9) 0.0103(8) -0.0007(8)
S12 0.0306(11) 0.0223(11) 0.0240(11) 0.0000(9) 0.0128(9) -0.0011(8)
O1 0.048(4) 0.031(4) 0.047(5) -0.006(3) 0.003(3) 0.006(3)
O2 0.071(5) 0.049(5) 0.052(5) 0.008(4) 0.038(4) 0.003(4)
O3 0.054(5) 0.039(4) 0.034(4) 0.003(3) -0.009(3) -0.015(3)
O4 0.028(4) 0.051(4) 0.036(4) -0.001(3) 0.003(3) -0.010(3)
O5 0.055(5) 0.075(6) 0.027(4) 0.013(4) 0.010(3) -0.021(4)
O6 0.042(4) 0.044(5) 0.078(6) -0.014(4) 0.031(4) 0.004(3)
O7 0.055(4) 0.039(4) 0.045(5) -0.003(3) 0.036(4) -0.003(3)
O8 0.126(8) 0.027(4) 0.097(8) 0.020(5) 0.082(7) 0.024(5)
O9 0.078(6) 0.143(10) 0.029(5) -0.020(5) 0.020(4) -0.072(7)
O10 0.049(5) 0.068(6) 0.093(7) 0.047(5) 0.037(5) 0.018(4)
O11 0.034(4) 0.041(4) 0.047(4) 0.004(3) 0.027(3) -0.002(3)
O12 0.073(6) 0.074(6) 0.055(5) -0.042(5) 0.041(4) -0.041(5)
O13 0.026(4) 0.045(4) 0.041(4) -0.001(3) 0.012(3) 0.003(3)
O14 0.049(4) 0.044(4) 0.046(5) 0.003(3) 0.031(4) -0.006(3)
O15 0.070(5) 0.021(4) 0.056(5) -0.003(3) 0.023(4) 0.005(3)
O16 0.056(4) 0.032(4) 0.046(5) -0.020(3) 0.026(4) -0.009(3)
O17 0.061(5) 0.056(5) 0.033(4) 0.008(4) 0.013(4) -0.005(4)
O18 0.029(4) 0.045(4) 0.050(5) -0.001(3) 0.019(3) -0.001(3)
O19 0.059(5) 0.033(4) 0.043(5) -0.016(3) 0.026(4) -0.010(3)
O20 0.055(5) 0.042(4) 0.059(5) 0.025(4) 0.032(4) 0.008(3)
O21 0.033(4) 0.036(4) 0.101(7) 0.008(4) 0.034(4) 0.009(3)
O22 0.046(5) 0.086(6) 0.042(5) 0.026(5) 0.018(4) -0.010(4)
O23 0.062(5) 0.058(5) 0.068(6) -0.028(5) 0.037(4) 0.001(4)
O24 0.020(4) 0.077(5) 0.035(4) 0.011(4) 0.005(3) -0.008(3)
C1 0.026(4) 0.035(4) 0.030(4) 0.000(4) 0.008(3) -0.006(4)
C2 0.037(5) 0.033(5) 0.029(5) 0.001(4) 0.014(4) -0.002(4)
C3 0.039(5) 0.030(5) 0.035(5) 0.002(4) 0.011(4) -0.004(4)
C4 0.026(4) 0.036(4) 0.024(4) 0.001(4) 0.004(3) 0.000(3)
C5 0.026(4) 0.043(5) 0.027(5) -0.007(4) 0.007(3) -0.014(4)
C6 0.025(4) 0.042(5) 0.040(5) -0.004(4) 0.014(4) 0.001(4)
C7 0.024(4) 0.024(4) 0.029(4) 0.002(3) 0.007(3) -0.005(3)
C8 0.028(4) 0.026(4) 0.024(4) 0.000(3) 0.011(3) -0.004(3)
C9 0.026(4) 0.030(4) 0.028(4) 0.000(4) 0.012(3) -0.004(3)
C10 0.037(4) 0.028(4) 0.026(4) 0.003(4) 0.013(3) 0.000(4)
C11 0.051(5) 0.032(5) 0.031(5) -0.004(4) 0.023(4) -0.002(4)
C12 0.062(6) 0.042(5) 0.046(5) -0.006(5) 0.040(4) -0.004(5)
C13 0.064(6) 0.061(6) 0.034(5) -0.012(5) 0.033(5) -0.020(5)
C14 0.031(4) 0.047(5) 0.042(5) 0.012(5) 0.021(4) 0.003(4)
C15 0.029(4) 0.031(4) 0.033(4) -0.001(4) 0.015(3) 0.004(3)
C16 0.031(5) 0.050(5) 0.036(5) -0.005(5) 0.020(4) -0.003(4)
C17 0.029(4) 0.024(4) 0.028(4) 0.005(3) 0.015(3) 0.004(3)
C18 0.019(4) 0.029(4) 0.028(4) 0.000(3) 0.015(3) 0.003(3)
C19 0.033(5) 0.025(4) 0.033(5) -0.002(4) 0.017(4) 0.001(3)
C20 0.034(5) 0.027(4) 0.037(5) -0.002(4) 0.016(4) -0.002(4)
C21 0.025(4) 0.040(5) 0.030(4) -0.003(4) 0.013(3) -0.003(3)
C22 0.026(4) 0.045(5) 0.030(5) 0.000(4) 0.014(3) 0.000(4)
C23 0.035(5) 0.041(5) 0.035(5) -0.003(5) 0.017(4) -0.002(4)
C24 0.035(5) 0.026(4) 0.035(5) -0.002(4) 0.015(4) 0.005(4)
C25 0.029(4) 0.029(4) 0.030(4) -0.003(4) 0.015(3) -0.005(3)
C26 0.025(4) 0.036(5) 0.039(5) -0.010(4) 0.017(4) -0.006(4)
C27 0.022(4) 0.032(4) 0.030(4) 0.001(4) 0.012(3) -0.003(3)
C28 0.035(5) 0.030(5) 0.044(6) 0.008(4) 0.024(4) 0.002(4)
C29 0.027(4) 0.035(5) 0.040(5) 0.007(4) 0.016(4) 0.002(3)
C30 0.034(5) 0.029(4) 0.041(5) 0.006(4) 0.019(4) 0.003(4)
C31 0.027(4) 0.049(5) 0.033(5) 0.006(4) 0.009(4) -0.002(4)
C32 0.035(5) 0.054(6) 0.033(5) -0.003(5) 0.018(4) -0.003(4)
C33 0.034(5) 0.047(5) 0.025(4) 0.005(4) 0.016(4) -0.001(4)
C34 0.018(4) 0.030(4) 0.029(4) 0.005(4) 0.010(3) 0.003(3)
C35 0.026(4) 0.028(4) 0.034(4) -0.006(3) 0.007(3) 0.003(3)
C36 0.031(4) 0.034(5) 0.038(5) -0.001(4) 0.015(4) 0.002(4)
C37 0.039(5) 0.044(5) 0.037(5) -0.003(4) 0.012(4) 0.007(4)
C38 0.037(4) 0.057(5) 0.045(5) -0.011(4) 0.013(4) 0.011(4)
C39 0.034(4) 0.036(5) 0.044(5) -0.012(4) 0.005(4) 0.002(4)
C40 0.029(4) 0.031(4) 0.037(4) -0.007(4) 0.009(3) 0.003(3)
C41 0.027(4) 0.026(4) 0.030(4) 0.002(3) 0.009(3) -0.002(3)
C42 0.024(4) 0.030(4) 0.031(4) -0.006(3) 0.004(3) 0.003(3)
C43 0.034(4) 0.031(4) 0.039(5) -0.007(4) 0.003(4) 0.007(4)
C44 0.037(4) 0.030(4) 0.037(5) 0.010(4) 0.003(4) 0.000(4)
C45 0.043(5) 0.041(5) 0.025(4) 0.007(4) 0.010(4) -0.005(4)
C46 0.034(4) 0.035(4) 0.032(4) 0.009(4) 0.013(3) -0.003(4)
C47 0.027(4) 0.023(4) 0.029(4) -0.001(3) 0.013(3) -0.004(3)
C48 0.023(4) 0.026(4) 0.029(4) 0.000(3) 0.009(3) 0.000(3)
C49 0.031(4) 0.029(4) 0.027(4) 0.001(3) 0.013(3) -0.001(3)
C50 0.033(4) 0.039(4) 0.033(4) -0.002(4) 0.015(3) 0.000(3)
C51 0.051(5) 0.053(5) 0.040(5) -0.002(4) 0.027(4) -0.013(4)
C52 0.060(5) 0.058(6) 0.030(5) -0.003(4) 0.024(4) -0.009(5)
C53 0.056(5) 0.055(5) 0.027(5) -0.008(4) 0.015(4) -0.018(5)
C54 0.045(5) 0.044(5) 0.027(5) -0.011(4) 0.015(4) -0.015(4)
C55 0.024(4) 0.031(4) 0.027(4) 0.004(3) 0.009(3) 0.001(3)
C56 0.037(4) 0.032(4) 0.036(4) 0.000(4) 0.011(4) 0.003(4)
C57 0.033(4) 0.037(5) 0.043(5) 0.001(4) 0.012(4) 0.012(4)
C58 0.029(4) 0.039(5) 0.038(5) 0.009(4) 0.012(4) 0.003(4)
C59 0.029(4) 0.045(5) 0.031(5) 0.006(4) 0.009(3) 0.003(4)
C60 0.026(4) 0.043(5) 0.029(4) 0.001(4) 0.015(3) 0.002(3)
C61 0.034(4) 0.030(4) 0.037(4) 0.011(4) 0.020(3) 0.005(3)
C62 0.035(4) 0.043(5) 0.039(4) 0.010(4) 0.019(3) 0.012(4)
C63 0.043(5) 0.050(5) 0.059(6) 0.024(5) 0.028(4) 0.020(4)
C64 0.053(5) 0.047(5) 0.056(6) 0.024(5) 0.035(4) 0.028(4)
C65 0.063(6) 0.043(5) 0.051(6) 0.008(5) 0.030(4) 0.016(5)
C66 0.042(5) 0.038(5) 0.040(5) 0.004(4) 0.023(4) 0.009(4)
C67 0.033(4) 0.030(4) 0.025(4) 0.002(3) 0.015(3) 0.001(3)
C68 0.061(5) 0.035(4) 0.039(5) 0.005(4) 0.025(4) 0.007(4)
C69 0.075(6) 0.046(5) 0.037(5) 0.012(4) 0.026(4) 0.006(5)
C70 0.060(5) 0.048(5) 0.029(5) 0.005(4) 0.022(4) 0.013(4)
C71 0.061(5) 0.043(5) 0.034(5) 0.000(4) 0.025(4) 0.001(4)
C72 0.053(5) 0.032(5) 0.028(5) 0.004(4) 0.019(4) 0.000(4)
C73 0.028(4) 0.025(4) 0.028(4) 0.001(3) 0.015(3) -0.002(3)
C74 0.026(4) 0.028(4) 0.026(4) 0.001(3) 0.008(3) -0.005(3)
C75 0.023(4) 0.037(4) 0.027(4) -0.005(3) 0.007(3) 0.004(3)
C76 0.039(4) 0.050(5) 0.034(4) -0.001(4) 0.015(3) -0.007(4)
C77 0.047(5) 0.060(6) 0.039(5) -0.009(5) 0.006(4) -0.003(5)
C78 0.049(5) 0.054(5) 0.023(4) -0.003(4) 0.010(4) 0.004(4)
C79 0.058(5) 0.064(6) 0.033(5) 0.001(5) 0.011(4) -0.010(5)
C80 0.045(5) 0.052(5) 0.029(4) 0.004(4) 0.008(4) -0.009(4)
C81 0.023(4) 0.030(4) 0.026(4) 0.001(3) 0.012(3) 0.000(3)
C82 0.032(4) 0.044(4) 0.030(4) -0.004(4) 0.009(3) 0.012(4)
C83 0.033(5) 0.052(5) 0.042(5) -0.002(4) 0.011(4) 0.018(4)
C84 0.037(4) 0.034(5) 0.041(5) -0.006(4) 0.021(4) 0.008(4)
C85 0.031(4) 0.044(5) 0.034(5) -0.013(4) 0.015(4) -0.003(4)
C86 0.026(4) 0.042(5) 0.031(4) -0.008(4) 0.009(3) 0.002(4)
C87 0.082(7) 0.071(7) 0.059(7) -0.012(6) 0.035(6) -0.005(6)
C88 0.072(6) 0.063(6) 0.058(6) -0.019(5) 0.022(5) -0.009(5)
C89 0.063(5) 0.060(5) 0.059(5) -0.020(5) 0.026(4) -0.004(4)
C90 0.052(5) 0.043(5) 0.046(5) -0.016(4) 0.034(4) -0.015(4)
C91 0.060(5) 0.066(5) 0.064(5) -0.015(5) 0.031(4) -0.005(4)
C92 0.076(6) 0.073(7) 0.080(7) -0.008(6) 0.035(5) -0.011(6)
C98 0.061(7) 0.061(7) 0.063(7) -0.009(6) 0.030(6) -0.004(6)
Cl18 0.057(7) 0.059(7) 0.063(7) -0.006(6) 0.030(5) -0.005(5)
Cl19 0.073(7) 0.073(7) 0.080(8) 0.003(6) 0.027(6) -0.004(6)
C93 0.060(6) 0.077(7) 0.048(6) 0.006(5) 0.026(5) 0.006(5)
Cl1 0.083(3) 0.093(3) 0.096(3) 0.021(2) 0.020(2) 0.008(2)
Cl2 0.0442(17) 0.134(3) 0.063(2) 0.005(2) 0.0242(15) 0.0050(18)
Cl3 0.0613(19) 0.096(3) 0.0466(18) 0.0059(17) 0.0119(14) 0.0182(17)
C94 0.033(5) 0.046(5) 0.048(5) -0.013(4) 0.019(4) -0.007(4)
Cl4 0.0466(15) 0.0560(17) 0.0447(16) -0.0193(13) 0.0148(12) -0.0058(12)
Cl5 0.0349(13) 0.0526(16) 0.0469(15) -0.0096(12) 0.0148(11) -0.0048(11)
Cl6 0.0404(14) 0.0502(16) 0.068(2) -0.0203(14) 0.0182(13) -0.0004(12)
C95 0.041(5) 0.059(6) 0.037(5) -0.006(5) 0.012(4) -0.001(4)
Cl7 0.0485(18) 0.155(4) 0.068(2) 0.022(2) 0.0319(16) -0.011(2)
Cl8 0.0656(19) 0.0566(18) 0.0462(17) -0.0080(14) 0.0089(14) 0.0103(14)
Cl9 0.0580(17) 0.0575(17) 0.0545(18) -0.0070(14) 0.0318(14) 0.0085(13)
C96 0.100(7) 0.092(7) 0.090(7) -0.006(6) 0.043(6) 0.004(6)
Cl10 0.135(7) 0.129(6) 0.128(7) -0.013(6) 0.076(5) 0.001(6)
Cl11 0.089(7) 0.094(6) 0.087(6) -0.001(5) 0.039(5) 0.018(5)
Cl12 0.096(6) 0.050(4) 0.078(5) 0.001(4) 0.029(4) 0.002(4)
C96' 0.101(7) 0.091(7) 0.087(7) -0.010(6) 0.043(6) 0.002(6)
Cl13 0.103(5) 0.081(4) 0.067(4) -0.007(3) 0.050(3) -0.003(3)
Cl14 0.155(7) 0.117(6) 0.113(6) -0.008(5) 0.020(5) 0.036(6)
Cl15 0.090(6) 0.071(4) 0.068(5) 0.006(4) 0.039(4) 0.019(4)
C97 0.105(15) 0.093(15) 0.105(15) 0.001(9) 0.045(9) 0.007(9)
Cl16 0.123(9) 0.110(9) 0.113(9) -0.013(7) 0.048(7) 0.032(7)
Cl17 0.066(6) 0.048(6) 0.072(7) 0.012(5) 0.029(5) -0.004(5)
C99 0.101(7) 0.108(7) 0.098(7) -0.004(6) 0.040(6) 0.001(6)
Cl20 0.101(6) 0.102(6) 0.096(6) -0.001(5) 0.052(5) -0.010(5)
Cl21 0.118(7) 0.113(7) 0.117(7) -0.018(6) 0.061(6) 0.013(6)
Cl22 0.128(7) 0.139(8) 0.132(8) -0.011(6) 0.054(6) -0.002(6)
C99' 0.104(8) 0.108(8) 0.103(8) -0.004(7) 0.042(6) 0.000(7)
Cl23 0.129(9) 0.130(9) 0.140(9) -0.007(7) 0.043(7) 0.000(7)
Cl24 0.106(7) 0.103(7) 0.101(7) 0.002(6) 0.029(6) -0.006(6)
Cl25 0.101(8) 0.101(8) 0.106(8) 0.001(7) 0.039(6) -0.017(7)

loop_
_atom_type_symbol
_atom_type_description
_atom_type_scat_dispersion_real
_atom_type_scat_dispersion_imag
_atom_type_scat_source
C C 0.0033 0.0016 'International Tables Vol C Tables 4.2.6.8 and 6.1.1.4'
H H 0.0000 0.0000 'International Tables Vol C Tables 4.2.6.8 and 6.1.1.4'
O O 0.0106 0.0060 'International Tables Vol C Tables 4.2.6.8 and 6.1.1.4'
P P 0.1023 0.0942 'International Tables Vol C Tables 4.2.6.8 and 6.1.1.4'
S S 0.1246 0.1234 'International Tables Vol C Tables 4.2.6.8 and 6.1.1.4'
Fe Fe 0.3463 0.8444 'International Tables Vol C Tables 4.2.6.8 and 6.1.1.4'
Ni Ni 0.3393 1.1124 'International Tables Vol C Tables 4.2.6.8 and 6.1.1.4'
Cl Cl 0.1484 0.1585 'International Tables Vol C Tables 4.2.6.8 and 6.1.1.4'

loop_
_geom_angle_atom_site_label_1
_geom_angle_atom_site_label_2
_geom_angle_atom_site_label_3
_geom_angle
_geom_angle_site_symmetry_1
_geom_angle_site_symmetry_3
_geom_angle_publ_flag
C2 Fe1 C3 92.2(5) . . ?
C2 Fe1 C1 101.7(5) . . ?
C3 Fe1 C1 91.5(4) . . ?
C2 Fe1 S3 115.0(3) . . ?
C3 Fe1 S3 93.5(3) . . ?
C1 Fe1 S3 142.7(3) . . ?
C2 Fe1 S1 90.9(3) . . ?
C3 Fe1 S1 173.4(3) . . ?
C1 Fe1 S1 93.6(3) . . ?
S3 Fe1 S1 79.87(9) . . ?
C2 Fe1 Fe2 164.4(3) . . ?
C3 Fe1 Fe2 100.0(4) . . ?
C1 Fe1 Fe2 87.8(3) . . ?
S3 Fe1 Fe2 54.95(7) . . ?
S1 Fe1 Fe2 75.97(8) . . ?
C6 Fe2 C5 101.9(5) . . ?
C6 Fe2 C4 95.1(4) . . ?
C5 Fe2 C4 94.7(4) . . ?
C6 Fe2 C7 84.7(4) . . ?
C5 Fe2 C7 93.9(4) . . ?
C4 Fe2 C7 171.3(4) . . ?
C6 Fe2 S3 156.2(3) . . ?
C5 Fe2 S3 99.4(3) . . ?
C4 Fe2 S3 93.7(3) . . ?
C7 Fe2 S3 83.2(3) . . ?
C6 Fe2 Fe1 103.3(3) . . ?
C5 Fe2 Fe1 152.7(3) . . ?
C4 Fe2 Fe1 93.1(3) . . ?
C7 Fe2 Fe1 78.4(3) . . ?
S3 Fe2 Fe1 54.05(7) . . ?
C11 Fe3 C13 94.2(5) . . ?
C11 Fe3 C12 92.3(5) . . ?
C13 Fe3 C12 102.3(6) . . ?
C11 Fe3 S4 95.6(3) . . ?
C13 Fe3 S4 107.3(4) . . ?
C12 Fe3 S4 148.7(4) . . ?
C11 Fe3 S5 173.5(3) . . ?
C13 Fe3 S5 92.2(4) . . ?
C12 Fe3 S5 87.6(3) . . ?
S4 Fe3 S5 81.24(9) . . ?
C11 Fe3 Fe4 97.5(3) . . ?
C13 Fe3 Fe4 159.3(4) . . ?
C12 Fe3 Fe4 94.2(4) . . ?
S4 Fe3 Fe4 54.75(7) . . ?
S5 Fe3 Fe4 75.98(7) . . ?
C14 Fe4 C15 93.6(4) . . ?
C14 Fe4 C16 101.4(5) . . ?
C15 Fe4 C16 95.0(4) . . ?
C14 Fe4 C17 87.4(4) . . ?
C15 Fe4 C17 172.4(4) . . ?
C16 Fe4 C17 92.2(4) . . ?
C14 Fe4 S4 153.6(4) . . ?
C15 Fe4 S4 93.0(3) . . ?
C16 Fe4 S4 103.4(3) . . ?
C17 Fe4 S4 82.9(3) . . ?
C14 Fe4 Fe3 100.0(4) . . ?
C15 Fe4 Fe3 94.3(3) . . ?
C16 Fe4 Fe3 156.0(3) . . ?
C17 Fe4 Fe3 78.1(3) . . ?
S4 Fe4 Fe3 54.02(7) . . ?
C19 Fe5 C20 100.0(4) . . ?
C19 Fe5 C21 93.2(4) . . ?
C20 Fe5 C21 95.8(4) . . ?
C19 Fe5 C18 83.9(4) . . ?
C20 Fe5 C18 92.7(4) . . ?
C21 Fe5 C18 171.4(4) . . ?
C19 Fe5 S9 156.5(3) . . ?
C20 Fe5 S9 101.0(3) . . ?
C21 Fe5 S9 95.1(3) . . ?
C18 Fe5 S9 84.6(2) . . ?
C19 Fe5 Fe6 103.3(3) . . ?
C20 Fe5 Fe6 154.0(3) . . ?
C21 Fe5 Fe6 94.4(3) . . ?
C18 Fe5 Fe6 78.5(3) . . ?
S9 Fe5 Fe6 54.23(7) . . ?
C24 Fe6 C23 100.2(4) . . ?
C24 Fe6 C22 93.0(4) . . ?
C23 Fe6 C22 96.4(5) . . ?
C24 Fe6 S9 148.2(3) . . ?
C23 Fe6 S9 110.1(3) . . ?
C22 Fe6 S9 93.2(3) . . ?
C24 Fe6 S8 88.2(3) . . ?
C23 Fe6 S8 91.0(3) . . ?
C22 Fe6 S8 172.1(3) . . ?
S9 Fe6 S8 81.82(9) . . ?
C24 Fe6 Fe5 93.8(3) . . ?
C23 Fe6 Fe5 160.4(3) . . ?
C22 Fe6 Fe5 96.6(3) . . ?
S9 Fe6 Fe5 54.52(7) . . ?
S8 Fe6 Fe5 75.56(7) . . ?
C28 Fe7 C29 95.2(4) . . ?
C28 Fe7 C30 103.8(4) . . ?
C29 Fe7 C30 93.5(4) . . ?
C28 Fe7 C34 92.4(4) . . ?
C29 Fe7 C34 172.4(4) . . ?
C30 Fe7 C34 85.2(4) . . ?
C28 Fe7 S10 103.8(3) . . ?
C29 Fe7 S10 93.7(3) . . ?
C30 Fe7 S10 150.7(3) . . ?
C34 Fe7 S10 84.1(3) . . ?
C28 Fe7 Fe8 156.7(3) . . ?
C29 Fe7 Fe8 94.1(3) . . ?
C30 Fe7 Fe8 96.9(3) . . ?
C34 Fe7 Fe8 78.7(3) . . ?
S10 Fe7 Fe8 54.27(7) . . ?
C31 Fe8 C33 90.7(4) . . ?
C31 Fe8 C32 95.1(5) . . ?
C33 Fe8 C32 104.0(5) . . ?
C31 Fe8 S10 95.3(3) . . ?
C33 Fe8 S10 150.2(3) . . ?
C32 Fe8 S10 104.6(3) . . ?
C31 Fe8 S11 173.6(4) . . ?
C33 Fe8 S11 87.9(3) . . ?
C32 Fe8 S11 91.3(4) . . ?
S10 Fe8 S11 82.87(9) . . ?
C31 Fe8 Fe7 98.8(4) . . ?
C33 Fe8 Fe7 96.1(3) . . ?
C32 Fe8 Fe7 155.4(3) . . ?
S10 Fe8 Fe7 54.14(7) . . ?
S11 Fe8 Fe7 75.11(7) . . ?
P2 Ni1 P1 86.88(9) . . ?
P2 Ni1 S2 176.84(10) . . ?
P1 Ni1 S2 92.78(9) . . ?
P2 Ni1 S12 91.71(9) . . ?
P1 Ni1 S12 176.11(10) . . ?
S2 Ni1 S12 88.82(9) . . ?
P3 Ni2 P4 87.24(9) . . ?
P3 Ni2 S7 91.31(9) . . ?
P4 Ni2 S7 177.41(10) . . ?
P3 Ni2 S6 176.38(10) . . ?
P4 Ni2 S6 94.21(9) . . ?
S7 Ni2 S6 87.36(8) . . ?
C41 P1 C35 106.2(4) . . ?
C41 P1 C47 105.1(4) . . ?
C35 P1 C47 103.5(4) . . ?
C41 P1 Ni1 116.5(3) . . ?
C35 P1 Ni1 115.1(3) . . ?
C47 P1 Ni1 109.2(3) . . ?
C55 P2 C49 105.9(4) . . ?
C55 P2 C48 105.0(4) . . ?
C49 P2 C48 102.9(4) . . ?
C55 P2 Ni1 123.9(3) . . ?
C49 P2 Ni1 110.6(3) . . ?
C48 P2 Ni1 106.6(3) . . ?
C75 P3 C81 105.0(4) . . ?
C75 P3 C74 105.4(4) . . ?
C81 P3 C74 104.5(4) . . ?
C75 P3 Ni2 113.4(3) . . ?
C81 P3 Ni2 120.2(3) . . ?
C74 P3 Ni2 107.1(3) . . ?
C61 P4 C67 104.8(4) . . ?
C61 P4 C73 106.1(4) . . ?
C67 P4 C73 102.8(4) . . ?
C61 P4 Ni2 122.0(3) . . ?
C67 P4 Ni2 112.3(3) . . ?
C73 P4 Ni2 107.1(3) . . ?
C7 S1 Fe1 93.7(3) . . ?
C7 S2 Ni1 108.0(3) . . ?
C8 S3 Fe1 114.9(3) . . ?
C8 S3 Fe2 113.9(3) . . ?
Fe1 S3 Fe2 71.00(8) . . ?
C10 S4 Fe3 113.3(3) . . ?
C10 S4 Fe4 114.2(3) . . ?
Fe3 S4 Fe4 71.23(8) . . ?
C17 S5 Fe3 93.9(3) . . ?
C17 S6 Ni2 94.1(3) . . ?
C18 S7 Ni2 107.0(3) . . ?
C18 S8 Fe6 94.1(3) . . ?
C25 S9 Fe6 114.8(3) . . ?
C25 S9 Fe5 113.2(3) . . ?
Fe6 S9 Fe5 71.25(8) . . ?
C27 S10 Fe7 112.0(3) . . ?
C27 S10 Fe8 111.6(3) . . ?
Fe7 S10 Fe8 71.60(8) . . ?
C34 S11 Fe8 95.1(3) . . ?
C34 S12 Ni1 99.0(3) . . ?
O1 C1 Fe1 175.5(8) . . ?
O2 C2 Fe1 176.9(9) . . ?
O3 C3 Fe1 178.5(11) . . ?
O4 C4 Fe2 178.7(10) . . ?
O5 C5 Fe2 178.1(9) . . ?
O6 C6 Fe2 176.6(9) . . ?
S2 C7 S1 123.9(5) . . ?
S2 C7 Fe2 124.4(5) . . ?
S1 C7 Fe2 111.7(5) . . ?
C9 C8 S3 111.8(6) . . ?
C9 C8 H8A 109.3 . . ?
S3 C8 H8A 109.3 . . ?
C9 C8 H8B 109.3 . . ?
S3 C8 H8B 109.3 . . ?
H8A C8 H8B 107.9 . . ?
C8 C9 C10 108.6(7) . . ?
C8 C9 H9A 110.0 . . ?
C10 C9 H9A 110.0 . . ?
C8 C9 H9B 110.0 . . ?
C10 C9 H9B 110.0 . . ?
H9A C9 H9B 108.3 . . ?
C9 C10 S4 113.2(7) . . ?
C9 C10 H10A 108.9 . . ?
S4 C10 H10A 108.9 . . ?
C9 C10 H10B 108.9 . . ?
S4 C10 H10B 108.9 . . ?
H10A C10 H10B 107.8 . . ?
O7 C11 Fe3 178.0(10) . . ?
O8 C12 Fe3 179.0(10) . . ?
O9 C13 Fe3 179.1(11) . . ?
O10 C14 Fe4 179.1(13) . . ?
O11 C15 Fe4 178.5(9) . . ?
O12 C16 Fe4 179.8(11) . . ?
S6 C17 S5 119.2(5) . . ?
S6 C17 Fe4 128.7(5) . . ?
S5 C17 Fe4 112.0(5) . . ?
S7 C18 S8 122.6(5) . . ?
S7 C18 Fe5 125.5(5) . . ?
S8 C18 Fe5 111.9(5) . . ?
O13 C19 Fe5 176.6(9) . . ?
O14 C20 Fe5 179.0(9) . . ?
O15 C21 Fe5 176.1(9) . . ?
O16 C22 Fe6 178.9(8) . . ?
O17 C23 Fe6 176.7(9) . . ?
O18 C24 Fe6 177.4(9) . . ?
C26 C25 S9 109.6(7) . . ?
C26 C25 H25A 109.7 . . ?
S9 C25 H25A 109.7 . . ?
C26 C25 H25B 109.7 . . ?
S9 C25 H25B 109.7 . . ?
H25A C25 H25B 108.2 . . ?
C25 C26 C27 113.7(8) . . ?
C25 C26 H26A 108.8 . . ?
C27 C26 H26A 108.8 . . ?
C25 C26 H26B 108.8 . . ?
C27 C26 H26B 108.8 . . ?
H26A C26 H26B 107.7 . . ?
C26 C27 S10 110.5(6) . . ?
C26 C27 H27A 109.6 . . ?
S10 C27 H27A 109.6 . . ?
C26 C27 H27B 109.6 . . ?
S10 C27 H27B 109.6 . . ?
H27A C27 H27B 108.1 . . ?
O19 C28 Fe7 178.1(9) . . ?
O20 C29 Fe7 178.5(8) . . ?
O21 C30 Fe7 177.9(9) . . ?
O22 C31 Fe8 177.8(11) . . ?
O23 C32 Fe8 177.2(10) . . ?
O24 C33 Fe8 177.9(10) . . ?
S11 C34 S12 120.0(5) . . ?
S11 C34 Fe7 111.1(5) . . ?
S12 C34 Fe7 129.0(5) . . ?
C36 C35 C40 118.0(9) . . ?
C36 C35 P1 122.1(7) . . ?
C40 C35 P1 119.8(8) . . ?
C37 C36 C35 120.7(10) . . ?
C37 C36 H36 119.7 . . ?
C35 C36 H36 119.7 . . ?
C38 C37 C36 120.3(11) . . ?
C38 C37 H37 119.8 . . ?
C36 C37 H37 119.8 . . ?
C37 C38 C39 120.1(11) . . ?
C37 C38 H38 119.9 . . ?
C39 C38 H38 119.9 . . ?
C40 C39 C38 119.7(10) . . ?
C40 C39 H39 120.1 . . ?
C38 C39 H39 120.1 . . ?
C39 C40 C35 121.2(10) . . ?
C39 C40 H40 119.4 . . ?
C35 C40 H40 119.4 . . ?
C42 C41 C46 119.2(8) . . ?
C42 C41 P1 120.8(7) . . ?
C46 C41 P1 119.9(7) . . ?
C43 C42 C41 119.9(10) . . ?
C43 C42 H42 120.0 . . ?
C41 C42 H42 120.0 . . ?
C44 C43 C42 119.9(10) . . ?
C44 C43 H43 120.0 . . ?
C42 C43 H43 120.0 . . ?
C43 C44 C45 121.4(9) . . ?
C43 C44 H44 119.3 . . ?
C45 C44 H44 119.3 . . ?
C44 C45 C46 120.3(10) . . ?
C44 C45 H45 119.9 . . ?
C46 C45 H45 119.9 . . ?
C45 C46 C41 119.3(9) . . ?
C45 C46 H46 120.4 . . ?
C41 C46 H46 120.4 . . ?
C48 C47 P1 106.3(6) . . ?
C48 C47 H47A 110.5 . . ?
P1 C47 H47A 110.5 . . ?
C48 C47 H47B 110.5 . . ?
P1 C47 H47B 110.5 . . ?
H47A C47 H47B 108.7 . . ?
C47 C48 P2 105.9(6) . . ?
C47 C48 H48A 110.6 . . ?
P2 C48 H48A 110.6 . . ?
C47 C48 H48B 110.6 . . ?
P2 C48 H48B 110.6 . . ?
H48A C48 H48B 108.7 . . ?
C50 C49 C54 118.8(9) . . ?
C50 C49 P2 121.2(7) . . ?
C54 C49 P2 120.0(7) . . ?
C49 C50 C51 121.5(9) . . ?
C49 C50 H50 119.3 . . ?
C51 C50 H50 119.3 . . ?
C50 C51 C52 119.7(10) . . ?
C50 C51 H51 120.1 . . ?
C52 C51 H51 120.1 . . ?
C53 C52 C51 119.1(11) . . ?
C53 C52 H52 120.5 . . ?
C51 C52 H52 120.5 . . ?
C52 C53 C54 122.4(10) . . ?
C52 C53 H53 118.8 . . ?
C54 C53 H53 118.8 . . ?
C53 C54 C49 118.3(10) . . ?
C53 C54 H54 120.8 . . ?
C49 C54 H54 120.8 . . ?
C60 C55 C56 119.0(8) . . ?
C60 C55 P2 121.1(7) . . ?
C56 C55 P2 119.8(7) . . ?
C55 C56 C57 119.1(10) . . ?
C55 C56 H56 120.4 . . ?
C57 C56 H56 120.4 . . ?
C58 C57 C56 120.2(9) . . ?
C58 C57 H57 119.9 . . ?
C56 C57 H57 119.9 . . ?
C57 C58 C59 120.4(9) . . ?
C57 C58 H58 119.8 . . ?
C59 C58 H58 119.8 . . ?
C60 C59 C58 119.6(10) . . ?
C60 C59 H59 120.2 . . ?
C58 C59 H59 120.2 . . ?
C59 C60 C55 121.6(9) . . ?
C59 C60 H60 119.2 . . ?
C55 C60 H60 119.2 . . ?
C66 C61 C62 119.8(9) . . ?
C66 C61 P4 123.3(7) . . ?
C62 C61 P4 116.9(8) . . ?
C63 C62 C61 117.4(11) . . ?
C63 C62 H62 121.3 . . ?
C61 C62 H62 121.3 . . ?
C64 C63 C62 121.4(11) . . ?
C64 C63 H63 119.3 . . ?
C62 C63 H63 119.3 . . ?
C63 C64 C65 122.0(10) . . ?
C63 C64 H64 119.0 . . ?
C65 C64 H64 119.0 . . ?
C64 C65 C66 119.0(12) . . ?
C64 C65 H65 120.5 . . ?
C66 C65 H65 120.5 . . ?
C61 C66 C65 120.4(10) . . ?
C61 C66 H66 119.8 . . ?
C65 C66 H66 119.8 . . ?
C72 C67 C68 119.1(9) . . ?
C72 C67 P4 119.2(7) . . ?
C68 C67 P4 121.5(8) . . ?
C67 C68 C69 120.5(10) . . ?
C67 C68 H68 119.8 . . ?
C69 C68 H68 119.8 . . ?
C70 C69 C68 120.1(11) . . ?
C70 C69 H69 120.0 . . ?
C68 C69 H69 120.0 . . ?
C71 C70 C69 121.1(11) . . ?
C71 C70 H70 119.4 . . ?
C69 C70 H70 119.4 . . ?
C70 C71 C72 119.2(10) . . ?
C70 C71 H71 120.4 . . ?
C72 C71 H71 120.4 . . ?
C67 C72 C71 119.9(9) . . ?
C67 C72 H72 120.0 . . ?
C71 C72 H72 120.0 . . ?
C74 C73 P4 105.5(6) . . ?
C74 C73 H73A 110.7 . . ?
P4 C73 H73A 110.7 . . ?
C74 C73 H73B 110.7 . . ?
P4 C73 H73B 110.7 . . ?
H73A C73 H73B 108.8 . . ?
C73 C74 P3 107.1(6) . . ?
C73 C74 H74A 110.3 . . ?
P3 C74 H74A 110.3 . . ?
C73 C74 H74B 110.3 . . ?
P3 C74 H74B 110.3 . . ?
H74A C74 H74B 108.5 . . ?
C80 C75 C76 117.3(9) . . ?
C80 C75 P3 121.2(7) . . ?
C76 C75 P3 121.5(8) . . ?
C77 C76 C75 121.1(11) . . ?
C77 C76 H76 119.4 . . ?
C75 C76 H76 119.4 . . ?
C76 C77 C78 119.7(11) . . ?
C76 C77 H77 120.1 . . ?
C78 C77 H77 120.1 . . ?
C79 C78 C77 120.4(11) . . ?
C79 C78 H78 119.8 . . ?
C77 C78 H78 119.8 . . ?
C78 C79 C80 119.7(12) . . ?
C78 C79 H79 120.2 . . ?
C80 C79 H79 120.2 . . ?
C75 C80 C79 121.6(10) . . ?
C75 C80 H80 119.2 . . ?
C79 C80 H80 119.2 . . ?
C82 C81 C86 118.8(8) . . ?
C82 C81 P3 121.6(7) . . ?
C86 C81 P3 119.5(7) . . ?
C83 C82 C81 119.6(10) . . ?
C83 C82 H82 120.2 . . ?
C81 C82 H82 120.2 . . ?
C84 C83 C82 120.9(9) . . ?
C84 C83 H83 119.5 . . ?
C82 C83 H83 119.5 . . ?
C85 C84 C83 120.3(9) . . ?
C85 C84 H84 119.9 . . ?
C83 C84 H84 119.9 . . ?
C84 C85 C86 119.8(9) . . ?
C84 C85 H85 120.1 . . ?
C86 C85 H85 120.1 . . ?
C85 C86 C81 120.5(9) . . ?
C85 C86 H86 119.7 . . ?
C81 C86 H86 119.7 . . ?
C88 C87 H87A 109.5 . . ?
C88 C87 H87B 109.5 . . ?
H87A C87 H87B 109.5 . . ?
C88 C87 H87C 109.5 . . ?
H87A C87 H87C 109.5 . . ?
H87B C87 H87C 109.5 . . ?
C89 C88 C87 114.0(13) . . ?
C89 C88 H88A 108.8 . . ?
C87 C88 H88A 108.8 . . ?
C89 C88 H88B 108.8 . . ?
C87 C88 H88B 108.8 . . ?
H88A C88 H88B 107.7 . . ?
C90 C89 C88 116.9(11) . . ?
C90 C89 H89A 108.1 . . ?
C88 C89 H89A 108.1 . . ?
C90 C89 H89B 108.1 . . ?
C88 C89 H89B 108.1 . . ?
H89A C89 H89B 107.3 . . ?
C91 C90 C89 120.3(11) . . ?
C91 C90 H90A 107.3 . . ?
C89 C90 H90A 107.3 . . ?
C91 C90 H90B 107.3 . . ?
C89 C90 H90B 107.3 . . ?
H90A C90 H90B 106.9 . . ?
C90 C91 C92 111.2(12) . . ?
C90 C91 H91A 109.4 . . ?
C92 C91 H91A 109.4 . . ?
C90 C91 H91B 109.4 . . ?
C92 C91 H91B 109.4 . . ?
H91A C91 H91B 108.0 . . ?
C91 C92 H92A 109.5 . . ?
C91 C92 H92B 109.5 . . ?
H92A C92 H92B 109.5 . . ?
C91 C92 H92C 109.5 . . ?
H92A C92 H92C 109.5 . . ?
H92B C92 H92C 109.5 . . ?
Cl18 C98 Cl19 110.1(8) . . ?
Cl18 C98 H98A 109.6 . . ?
Cl19 C98 H98A 109.6 . . ?
Cl18 C98 H98B 109.6 . . ?
Cl19 C98 H98B 109.6 . . ?
H98A C98 H98B 108.2 . . ?
Cl2 C93 Cl3 111.0(8) . . ?
Cl2 C93 Cl1 108.9(8) . . ?
Cl3 C93 Cl1 108.9(7) . . ?
Cl2 C93 H93 109.3 . . ?
Cl3 C93 H93 109.3 . . ?
Cl1 C93 H93 109.3 . . ?
Cl6 C94 Cl4 111.7(6) . . ?
Cl6 C94 Cl5 110.1(6) . . ?
Cl4 C94 Cl5 108.9(6) . . ?
Cl6 C94 H94 108.7 . . ?
Cl4 C94 H94 108.7 . . ?
Cl5 C94 H94 108.7 . . ?
Cl7 C95 Cl9 109.7(7) . . ?
Cl7 C95 Cl8 110.9(6) . . ?
Cl9 C95 Cl8 110.5(7) . . ?
Cl7 C95 H95 108.6 . . ?
Cl9 C95 H95 108.6 . . ?
Cl8 C95 H95 108.6 . . ?
Cl12 C96 Cl10 109.8(8) . . ?
Cl12 C96 Cl11 110.4(8) . . ?
Cl10 C96 Cl11 111.0(8) . . ?
Cl12 C96 H96 108.5 . . ?
Cl10 C96 H96 108.5 . . ?
Cl11 C96 H96 108.5 . . ?
Cl14 C96' Cl15 112.5(8) . . ?
Cl14 C96' Cl13 109.7(7) . . ?
Cl15 C96' Cl13 112.2(8) . . ?
Cl14 C96' H96' 107.4 . . ?
Cl15 C96' H96' 107.4 . . ?
Cl13 C96' H96' 107.4 . . ?
C97 C97 Cl17 89(3) 3_765 . ?
C97 C97 Cl16 98(3) 3_765 . ?
Cl17 C97 Cl16 111.8(9) . . ?
Cl22 C99 Cl20 109.4(8) . . ?
Cl22 C99 Cl21 110.0(8) . . ?
Cl20 C99 Cl21 110.9(8) . . ?
Cl22 C99 H99 108.9 . . ?
Cl20 C99 H99 108.9 . . ?
Cl21 C99 H99 108.9 . . ?
Cl25 C99' Cl24 109.6(9) . . ?
Cl25 C99' Cl23 109.8(9) . . ?
Cl24 C99' Cl23 110.6(9) . . ?
Cl25 C99' H99' 108.9 . . ?
Cl24 C99' H99' 109.0 . . ?
Cl23 C99' H99' 108.9 . . ?
Cl24 Cl24 C99' 105(3) 3_676 . ?

loop_
_geom_bond_atom_site_label_1
_geom_bond_atom_site_label_2
_geom_bond_distance
_geom_bond_site_symmetry_2
_geom_bond_publ_flag
Fe1 C2 1.780(11) . ?
Fe1 C3 1.787(10) . ?
Fe1 C1 1.800(10) . ?
Fe1 S3 2.237(2) . ?
Fe1 S1 2.310(3) . ?
Fe1 Fe2 2.6130(19) . ?
Fe2 C6 1.799(11) . ?
Fe2 C5 1.800(11) . ?
Fe2 C4 1.832(9) . ?
Fe2 C7 1.982(8) . ?
Fe2 S3 2.262(3) . ?
Fe3 C11 1.795(11) . ?
Fe3 C13 1.800(12) . ?
Fe3 C12 1.810(12) . ?
Fe3 S4 2.243(3) . ?
Fe3 S5 2.307(3) . ?
Fe3 Fe4 2.6246(19) . ?
Fe4 C14 1.770(10) . ?
Fe4 C15 1.814(10) . ?
Fe4 C16 1.811(11) . ?
Fe4 C17 1.985(9) . ?
Fe4 S4 2.264(3) . ?
Fe5 C19 1.801(9) . ?
Fe5 C20 1.804(11) . ?
Fe5 C21 1.819(10) . ?
Fe5 C18 1.969(9) . ?
Fe5 S9 2.262(3) . ?
Fe5 Fe6 2.6305(19) . ?
Fe6 C24 1.784(10) . ?
Fe6 C23 1.799(11) . ?
Fe6 C22 1.813(11) . ?
Fe6 S9 2.254(3) . ?
Fe6 S8 2.305(3) . ?
Fe7 C28 1.801(11) . ?
Fe7 C29 1.807(10) . ?
Fe7 C30 1.803(10) . ?
Fe7 C34 1.982(9) . ?
Fe7 S10 2.249(2) . ?
Fe7 Fe8 2.6336(19) . ?
Fe8 C31 1.786(11) . ?
Fe8 C33 1.806(10) . ?
Fe8 C32 1.820(12) . ?
Fe8 S10 2.253(2) . ?
Fe8 S11 2.304(3) . ?
Ni1 P2 2.175(2) . ?
Ni1 P1 2.181(2) . ?
Ni1 S2 2.238(2) . ?
Ni1 S12 2.245(2) . ?
Ni2 P3 2.181(2) . ?
Ni2 P4 2.198(2) . ?
Ni2 S7 2.233(2) . ?
Ni2 S6 2.246(2) . ?
P1 C41 1.803(9) . ?
P1 C35 1.807(10) . ?
P1 C47 1.858(8) . ?
P2 C55 1.809(9) . ?
P2 C49 1.818(10) . ?
P2 C48 1.852(9) . ?
P3 C75 1.815(10) . ?
P3 C81 1.820(9) . ?
P3 C74 1.836(9) . ?
P4 C61 1.814(9) . ?
P4 C67 1.823(9) . ?
P4 C73 1.835(9) . ?
S1 C7 1.685(10) . ?
S2 C7 1.672(9) . ?
S3 C8 1.831(9) . ?
S4 C10 1.827(9) . ?
S5 C17 1.682(9) . ?
S6 C17 1.677(9) . ?
S7 C18 1.680(9) . ?
S8 C18 1.690(9) . ?
S9 C25 1.849(9) . ?
S10 C27 1.836(9) . ?
S11 C34 1.677(9) . ?
S12 C34 1.684(9) . ?
O1 C1 1.137(12) . ?
O2 C2 1.147(12) . ?
O3 C3 1.131(12) . ?
O4 C4 1.125(11) . ?
O5 C5 1.152(12) . ?
O6 C6 1.124(12) . ?
O7 C11 1.134(12) . ?
O8 C12 1.128(14) . ?
O9 C13 1.147(14) . ?
O10 C14 1.144(12) . ?
O11 C15 1.143(11) . ?
O12 C16 1.125(12) . ?
O13 C19 1.124(11) . ?
O14 C20 1.147(12) . ?
O15 C21 1.138(12) . ?
O16 C22 1.129(12) . ?
O17 C23 1.162(12) . ?
O18 C24 1.146(11) . ?
O19 C28 1.146(12) . ?
O20 C29 1.152(12) . ?
O21 C30 1.124(11) . ?
O22 C31 1.149(12) . ?
O23 C32 1.121(13) . ?
O24 C33 1.140(11) . ?
C8 C9 1.520(12) . ?
C8 H8A 0.9900 . ?
C8 H8B 0.9900 . ?
C9 C10 1.518(13) . ?
C9 H9A 0.9900 . ?
C9 H9B 0.9900 . ?
C10 H10A 0.9900 . ?
C10 H10B 0.9900 . ?
C25 C26 1.493(13) . ?
C25 H25A 0.9900 . ?
C25 H25B 0.9900 . ?
C26 C27 1.530(12) . ?
C26 H26A 0.9900 . ?
C26 H26B 0.9900 . ?
C27 H27A 0.9900 . ?
C27 H27B 0.9900 . ?
C35 C36 1.392(14) . ?
C35 C40 1.414(13) . ?
C36 C37 1.385(15) . ?
C36 H36 0.9500 . ?
C37 C38 1.372(16) . ?
C37 H37 0.9500 . ?
C38 C39 1.397(17) . ?
C38 H38 0.9500 . ?
C39 C40 1.363(15) . ?
C39 H39 0.9500 . ?
C40 H40 0.9500 . ?
C41 C42 1.400(13) . ?
C41 C46 1.409(14) . ?
C42 C43 1.391(13) . ?
C42 H42 0.9500 . ?
C43 C44 1.359(16) . ?
C43 H43 0.9500 . ?
C44 C45 1.373(15) . ?
C44 H44 0.9500 . ?
C45 C46 1.387(13) . ?
C45 H45 0.9500 . ?
C46 H46 0.9500 . ?
C47 C48 1.533(12) . ?
C47 H47A 0.9900 . ?
C47 H47B 0.9900 . ?
C48 H48A 0.9900 . ?
C48 H48B 0.9900 . ?
C49 C50 1.361(13) . ?
C49 C54 1.404(13) . ?
C50 C51 1.368(15) . ?
C50 H50 0.9500 . ?
C51 C52 1.386(16) . ?
C51 H51 0.9500 . ?
C52 C53 1.339(16) . ?
C52 H52 0.9500 . ?
C53 C54 1.379(15) . ?
C53 H53 0.9500 . ?
C54 H54 0.9500 . ?
C55 C60 1.371(13) . ?
C55 C56 1.396(14) . ?
C56 C57 1.416(14) . ?
C56 H56 0.9500 . ?
C57 C58 1.354(15) . ?
C57 H57 0.9500 . ?
C58 C59 1.387(14) . ?
C58 H58 0.9500 . ?
C59 C60 1.372(13) . ?
C59 H59 0.9500 . ?
C60 H60 0.9500 . ?
C61 C66 1.366(15) . ?
C61 C62 1.409(14) . ?
C62 C63 1.408(14) . ?
C62 H62 0.9500 . ?
C63 C64 1.334(17) . ?
C63 H63 0.9500 . ?
C64 C65 1.343(17) . ?
C64 H64 0.9500 . ?
C65 C66 1.408(15) . ?
C65 H65 0.9500 . ?
C66 H66 0.9500 . ?
C67 C72 1.379(14) . ?
C67 C68 1.381(14) . ?
C68 C69 1.387(16) . ?
C68 H68 0.9500 . ?
C69 C70 1.363(16) . ?
C69 H69 0.9500 . ?
C70 C71 1.355(16) . ?
C70 H70 0.9500 . ?
C71 C72 1.420(15) . ?
C71 H71 0.9500 . ?
C72 H72 0.9500 . ?
C73 C74 1.529(12) . ?
C73 H73A 0.9900 . ?
C73 H73B 0.9900 . ?
C74 H74A 0.9900 . ?
C74 H74B 0.9900 . ?
C75 C80 1.387(15) . ?
C75 C76 1.395(14) . ?
C76 C77 1.382(16) . ?
C76 H76 0.9500 . ?
C77 C78 1.396(17) . ?
C77 H77 0.9500 . ?
C78 C79 1.345(16) . ?
C78 H78 0.9500 . ?
C79 C80 1.403(16) . ?
C79 H79 0.9500 . ?
C80 H80 0.9500 . ?
C81 C82 1.383(13) . ?
C81 C86 1.388(13) . ?
C82 C83 1.382(14) . ?
C82 H82 0.9500 . ?
C83 C84 1.358(15) . ?
C83 H83 0.9500 . ?
C84 C85 1.365(14) . ?
C84 H84 0.9500 . ?
C85 C86 1.380(14) . ?
C85 H85 0.9500 . ?
C86 H86 0.9500 . ?
C87 C88 1.519(9) . ?
C87 H87A 0.9800 . ?
C87 H87B 0.9800 . ?
C87 H87C 0.9800 . ?
C88 C89 1.513(9) . ?
C88 H88A 0.9900 . ?
C88 H88B 0.9900 . ?
C89 C90 1.510(9) . ?
C89 H89A 0.9900 . ?
C89 H89B 0.9900 . ?
C90 C91 1.491(9) . ?
C90 H90A 0.9900 . ?
C90 H90B 0.9900 . ?
C91 C92 1.520(9) . ?
C91 H91A 0.9900 . ?
C91 H91B 0.9900 . ?
C92 H92A 0.9800 . ?
C92 H92B 0.9800 . ?
C92 H92C 0.9800 . ?
C98 Cl18 1.760(10) . ?
C98 Cl19 1.763(10) . ?
C98 H98A 0.9900 . ?
C98 H98B 0.9900 . ?
C93 Cl2 1.746(13) . ?
C93 Cl3 1.760(13) . ?
C93 Cl1 1.769(15) . ?
C93 H93 1.0000 . ?
C94 Cl6 1.759(11) . ?
C94 Cl4 1.756(11) . ?
C94 Cl5 1.775(10) . ?
C94 H94 1.0000 . ?
C95 Cl7 1.739(12) . ?
C95 Cl9 1.752(12) . ?
C95 Cl8 1.750(12) . ?
C95 H95 1.0000 . ?
C96 Cl12 1.754(10) . ?
C96 Cl10 1.756(10) . ?
C96 Cl11 1.757(10) . ?
C96 H96 1.0000 . ?
C96' Cl14 1.744(10) . ?
C96' Cl15 1.746(10) . ?
C96' Cl13 1.759(10) . ?
C96' H96' 1.0000 . ?
C97 C97 1.97(15) 3_765 ?
C97 Cl17 1.745(10) . ?
C97 Cl16 1.747(10) . ?
C99 Cl22 1.752(10) . ?
C99 Cl20 1.764(10) . ?
C99 Cl21 1.759(10) . ?
C99 H99 1.0000 . ?
C99' Cl25 1.753(10) . ?
C99' Cl24 1.759(10) . ?
C99' Cl23 1.760(10) . ?
C99' H99' 1.0000 . ?
Cl24 Cl24 1.31(6) 3_676 ?

loop_
_geom_torsion_atom_site_label_1
_geom_torsion_atom_site_label_2
_geom_torsion_atom_site_label_3
_geom_torsion_atom_site_label_4
_geom_torsion
_geom_torsion_site_symmetry_1
_geom_torsion_site_symmetry_2
_geom_torsion_site_symmetry_3
_geom_torsion_site_symmetry_4
_geom_torsion_publ_flag
C2 Fe1 Fe2 C6 118.0(12) . . . . ?
C3 Fe1 Fe2 C6 -101.0(4) . . . . ?
C1 Fe1 Fe2 C6 -9.9(4) . . . . ?
S3 Fe1 Fe2 C6 171.7(3) . . . . ?
S1 Fe1 Fe2 C6 84.3(3) . . . . ?
C2 Fe1 Fe2 C5 -39.3(13) . . . . ?
C3 Fe1 Fe2 C5 101.6(7) . . . . ?
C1 Fe1 Fe2 C5 -167.3(7) . . . . ?
S3 Fe1 Fe2 C5 14.3(6) . . . . ?
S1 Fe1 Fe2 C5 -73.1(6) . . . . ?
C2 Fe1 Fe2 C4 -145.9(12) . . . . ?
C3 Fe1 Fe2 C4 -5.0(4) . . . . ?
C1 Fe1 Fe2 C4 86.1(4) . . . . ?
S3 Fe1 Fe2 C4 -92.3(3) . . . . ?
S1 Fe1 Fe2 C4 -179.7(3) . . . . ?
C2 Fe1 Fe2 C7 36.4(12) . . . . ?
C3 Fe1 Fe2 C7 177.3(4) . . . . ?
C1 Fe1 Fe2 C7 -91.6(4) . . . . ?
S3 Fe1 Fe2 C7 90.0(3) . . . . ?
S1 Fe1 Fe2 C7 2.7(3) . . . . ?
C2 Fe1 Fe2 S3 -53.6(12) . . . . ?
C3 Fe1 Fe2 S3 87.3(3) . . . . ?
C1 Fe1 Fe2 S3 178.4(3) . . . . ?
S1 Fe1 Fe2 S3 -87.35(10) . . . . ?
C11 Fe3 Fe4 C14 -93.5(5) . . . . ?
C13 Fe3 Fe4 C14 142.6(11) . . . . ?
C12 Fe3 Fe4 C14 -0.6(5) . . . . ?
S4 Fe3 Fe4 C14 175.0(3) . . . . ?
S5 Fe3 Fe4 C14 85.9(3) . . . . ?
C11 Fe3 Fe4 C15 1.0(4) . . . . ?
C13 Fe3 Fe4 C15 -123.0(11) . . . . ?
C12 Fe3 Fe4 C15 93.9(4) . . . . ?
S4 Fe3 Fe4 C15 -90.6(3) . . . . ?
S5 Fe3 Fe4 C15 -179.7(3) . . . . ?
C11 Fe3 Fe4 C16 113.6(9) . . . . ?
C13 Fe3 Fe4 C16 -10.3(13) . . . . ?
C12 Fe3 Fe4 C16 -153.5(9) . . . . ?
S4 Fe3 Fe4 C16 22.1(8) . . . . ?
S5 Fe3 Fe4 C16 -67.0(8) . . . . ?
C11 Fe3 Fe4 C17 -178.7(4) . . . . ?
C13 Fe3 Fe4 C17 57.4(11) . . . . ?
C12 Fe3 Fe4 C17 -85.7(4) . . . . ?
S4 Fe3 Fe4 C17 89.8(3) . . . . ?
S5 Fe3 Fe4 C17 0.7(3) . . . . ?
C11 Fe3 Fe4 S4 91.5(3) . . . . ?
C13 Fe3 Fe4 S4 -32.4(11) . . . . ?
C12 Fe3 Fe4 S4 -175.6(3) . . . . ?
S5 Fe3 Fe4 S4 -89.10(10) . . . . ?
C19 Fe5 Fe6 C24 -4.8(4) . . . . ?
C20 Fe5 Fe6 C24 -157.6(7) . . . . ?
C21 Fe5 Fe6 C24 89.5(4) . . . . ?
C18 Fe5 Fe6 C24 -85.7(4) . . . . ?
S9 Fe5 Fe6 C24 -177.3(3) . . . . ?
C19 Fe5 Fe6 C23 130.6(10) . . . . ?
C20 Fe5 Fe6 C23 -22.3(12) . . . . ?
C21 Fe5 Fe6 C23 -135.1(10) . . . . ?
C18 Fe5 Fe6 C23 49.7(10) . . . . ?
S9 Fe5 Fe6 C23 -42.0(10) . . . . ?
C19 Fe5 Fe6 C22 -98.2(4) . . . . ?
C20 Fe5 Fe6 C22 108.9(7) . . . . ?
C21 Fe5 Fe6 C22 -3.9(4) . . . . ?
C18 Fe5 Fe6 C22 -179.1(4) . . . . ?
S9 Fe5 Fe6 C22 89.2(3) . . . . ?
C19 Fe5 Fe6 S9 172.5(3) . . . . ?
C20 Fe5 Fe6 S9 19.7(7) . . . . ?
C21 Fe5 Fe6 S9 -93.1(3) . . . . ?
C18 Fe5 Fe6 S9 91.7(2) . . . . ?
C19 Fe5 Fe6 S8 82.3(3) . . . . ?
C20 Fe5 Fe6 S8 -70.5(7) . . . . ?
C21 Fe5 Fe6 S8 176.7(3) . . . . ?
C18 Fe5 Fe6 S8 1.5(2) . . . . ?
S9 Fe5 Fe6 S8 -90.18(10) . . . . ?
C28 Fe7 Fe8 C31 112.0(8) . . . . ?
C29 Fe7 Fe8 C31 -1.4(4) . . . . ?
C30 Fe7 Fe8 C31 -95.4(4) . . . . ?
C34 Fe7 Fe8 C31 -179.0(4) . . . . ?
S10 Fe7 Fe8 C31 90.2(3) . . . . ?
C28 Fe7 Fe8 C33 -156.3(8) . . . . ?
C29 Fe7 Fe8 C33 90.3(4) . . . . ?
C30 Fe7 Fe8 C33 -3.7(4) . . . . ?
C34 Fe7 Fe8 C33 -87.3(4) . . . . ?
S10 Fe7 Fe8 C33 -178.1(3) . . . . ?
C28 Fe7 Fe8 C32 -11.6(11) . . . . ?
C29 Fe7 Fe8 C32 -125.0(9) . . . . ?
C30 Fe7 Fe8 C32 141.0(9) . . . . ?
C34 Fe7 Fe8 C32 57.4(9) . . . . ?
S10 Fe7 Fe8 C32 -33.4(8) . . . . ?
C28 Fe7 Fe8 S10 21.8(8) . . . . ?
C29 Fe7 Fe8 S10 -91.6(3) . . . . ?
C30 Fe7 Fe8 S10 174.4(3) . . . . ?
C34 Fe7 Fe8 S10 90.8(2) . . . . ?
C28 Fe7 Fe8 S11 -70.1(8) . . . . ?
C29 Fe7 Fe8 S11 176.5(3) . . . . ?
C30 Fe7 Fe8 S11 82.5(3) . . . . ?
C34 Fe7 Fe8 S11 -1.1(2) . . . . ?
S10 Fe7 Fe8 S11 -91.93(10) . . . . ?
P2 Ni1 P1 C41 122.7(4) . . . . ?
S2 Ni1 P1 C41 -60.4(4) . . . . ?
S12 Ni1 P1 C41 53.9(15) . . . . ?
P2 Ni1 P1 C35 -111.9(3) . . . . ?
S2 Ni1 P1 C35 65.0(3) . . . . ?
S12 Ni1 P1 C35 179(100) . . . . ?
P2 Ni1 P1 C47 3.9(3) . . . . ?
S2 Ni1 P1 C47 -179.2(3) . . . . ?
S12 Ni1 P1 C47 -64.9(15) . . . . ?
P1 Ni1 P2 C55 143.5(4) . . . . ?
S2 Ni1 P2 C55 59.5(19) . . . . ?
S12 Ni1 P2 C55 -40.1(4) . . . . ?
P1 Ni1 P2 C49 -89.2(3) . . . . ?
S2 Ni1 P2 C49 -173.3(18) . . . . ?
S12 Ni1 P2 C49 87.1(3) . . . . ?
P1 Ni1 P2 C48 21.9(3) . . . . ?
S2 Ni1 P2 C48 -62.1(18) . . . . ?
S12 Ni1 P2 C48 -161.7(3) . . . . ?
P4 Ni2 P3 C75 -103.7(4) . . . . ?
S7 Ni2 P3 C75 78.4(3) . . . . ?
S6 Ni2 P3 C75 10.0(16) . . . . ?
P4 Ni2 P3 C81 130.9(4) . . . . ?
S7 Ni2 P3 C81 -47.0(4) . . . . ?
S6 Ni2 P3 C81 -115.4(15) . . . . ?
P4 Ni2 P3 C74 12.1(3) . . . . ?
S7 Ni2 P3 C74 -165.8(3) . . . . ?
S6 Ni2 P3 C74 125.9(15) . . . . ?
P3 Ni2 P4 C61 137.0(4) . . . . ?
S7 Ni2 P4 C61 -167(2) . . . . ?
S6 Ni2 P4 C61 -39.7(4) . . . . ?
P3 Ni2 P4 C67 -97.5(3) . . . . ?
S7 Ni2 P4 C67 -41(2) . . . . ?
S6 Ni2 P4 C67 85.8(3) . . . . ?
P3 Ni2 P4 C73 14.7(3) . . . . ?
S7 Ni2 P4 C73 71(2) . . . . ?
S6 Ni2 P4 C73 -162.0(3) . . . . ?
C2 Fe1 S1 C7 -174.5(4) . . . . ?
C3 Fe1 S1 C7 -56(3) . . . . ?
C1 Fe1 S1 C7 83.8(4) . . . . ?
S3 Fe1 S1 C7 -59.2(3) . . . . ?
Fe2 Fe1 S1 C7 -3.1(3) . . . . ?
P2 Ni1 S2 C7 178(100) . . . . ?
P1 Ni1 S2 C7 94.1(3) . . . . ?
S12 Ni1 S2 C7 -82.4(3) . . . . ?
C2 Fe1 S3 C8 -85.6(5) . . . . ?
C3 Fe1 S3 C8 8.6(5) . . . . ?
C1 Fe1 S3 C8 105.7(6) . . . . ?
S1 Fe1 S3 C8 -171.8(3) . . . . ?
Fe2 Fe1 S3 C8 108.3(3) . . . . ?
C2 Fe1 S3 Fe2 166.2(3) . . . . ?
C3 Fe1 S3 Fe2 -99.7(4) . . . . ?
C1 Fe1 S3 Fe2 -2.6(5) . . . . ?
S1 Fe1 S3 Fe2 79.90(8) . . . . ?
C6 Fe2 S3 C8 -130.0(8) . . . . ?
C5 Fe2 S3 C8 77.0(4) . . . . ?
C4 Fe2 S3 C8 -18.3(4) . . . . ?
C7 Fe2 S3 C8 169.9(4) . . . . ?
Fe1 Fe2 S3 C8 -109.5(3) . . . . ?
C6 Fe2 S3 Fe1 -20.4(8) . . . . ?
C5 Fe2 S3 Fe1 -173.4(3) . . . . ?
C4 Fe2 S3 Fe1 91.2(3) . . . . ?
C7 Fe2 S3 Fe1 -80.6(3) . . . . ?
C11 Fe3 S4 C10 13.7(5) . . . . ?
C13 Fe3 S4 C10 -82.5(5) . . . . ?
C12 Fe3 S4 C10 117.5(7) . . . . ?
S5 Fe3 S4 C10 -172.1(3) . . . . ?
Fe4 Fe3 S4 C10 109.0(3) . . . . ?
C11 Fe3 S4 Fe4 -95.3(3) . . . . ?
C13 Fe3 S4 Fe4 168.6(4) . . . . ?
C12 Fe3 S4 Fe4 8.5(7) . . . . ?
S5 Fe3 S4 Fe4 78.97(8) . . . . ?
C14 Fe4 S4 C10 -118.9(8) . . . . ?
C15 Fe4 S4 C10 -14.6(5) . . . . ?
C16 Fe4 S4 C10 81.3(5) . . . . ?
C17 Fe4 S4 C10 171.8(4) . . . . ?
Fe3 Fe4 S4 C10 -107.8(3) . . . . ?
C14 Fe4 S4 Fe3 -11.2(8) . . . . ?
C15 Fe4 S4 Fe3 93.2(3) . . . . ?
C16 Fe4 S4 Fe3 -171.0(3) . . . . ?
C17 Fe4 S4 Fe3 -80.4(3) . . . . ?
C11 Fe3 S5 C17 5(3) . . . . ?
C13 Fe3 S5 C17 -163.7(5) . . . . ?
C12 Fe3 S5 C17 94.1(5) . . . . ?
S4 Fe3 S5 C17 -56.5(3) . . . . ?
Fe4 Fe3 S5 C17 -0.8(3) . . . . ?
P3 Ni2 S6 C17 -16.3(16) . . . . ?
P4 Ni2 S6 C17 97.2(3) . . . . ?
S7 Ni2 S6 C17 -84.8(3) . . . . ?
P3 Ni2 S7 C18 115.1(3) . . . . ?
P4 Ni2 S7 C18 59(2) . . . . ?
S6 Ni2 S7 C18 -68.2(3) . . . . ?
C24 Fe6 S8 C18 92.7(4) . . . . ?
C23 Fe6 S8 C18 -167.2(4) . . . . ?
C22 Fe6 S8 C18 -6(2) . . . . ?
S9 Fe6 S8 C18 -57.0(3) . . . . ?
Fe5 Fe6 S8 C18 -1.7(3) . . . . ?
C24 Fe6 S9 C25 112.6(7) . . . . ?
C23 Fe6 S9 C25 -86.3(5) . . . . ?
C22 Fe6 S9 C25 11.7(4) . . . . ?
S8 Fe6 S9 C25 -174.4(3) . . . . ?
Fe5 Fe6 S9 C25 107.5(3) . . . . ?
C24 Fe6 S9 Fe5 5.1(6) . . . . ?
C23 Fe6 S9 Fe5 166.2(4) . . . . ?
C22 Fe6 S9 Fe5 -95.8(3) . . . . ?
S8 Fe6 S9 Fe5 78.06(8) . . . . ?
C19 Fe5 S9 C25 -128.2(8) . . . . ?
C20 Fe5 S9 C25 79.0(5) . . . . ?
C21 Fe5 S9 C25 -17.9(5) . . . . ?
C18 Fe5 S9 C25 170.7(4) . . . . ?
Fe6 Fe5 S9 C25 -109.6(3) . . . . ?
C19 Fe5 S9 Fe6 -18.6(8) . . . . ?
C20 Fe5 S9 Fe6 -171.3(3) . . . . ?
C21 Fe5 S9 Fe6 91.7(3) . . . . ?
C18 Fe5 S9 Fe6 -79.7(3) . . . . ?
C28 Fe7 S10 C27 82.2(5) . . . . ?
C29 Fe7 S10 C27 -14.1(5) . . . . ?
C30 Fe7 S10 C27 -117.9(7) . . . . ?
C34 Fe7 S10 C27 173.2(4) . . . . ?
Fe8 Fe7 S10 C27 -106.5(3) . . . . ?
C28 Fe7 S10 Fe8 -171.3(3) . . . . ?
C29 Fe7 S10 Fe8 92.4(3) . . . . ?
C30 Fe7 S10 Fe8 -11.3(7) . . . . ?
C34 Fe7 S10 Fe8 -80.3(3) . . . . ?
C31 Fe8 S10 C27 10.0(5) . . . . ?
C33 Fe8 S10 C27 110.8(7) . . . . ?
C32 Fe8 S10 C27 -86.6(5) . . . . ?
S11 Fe8 S10 C27 -176.2(3) . . . . ?
Fe7 Fe8 S10 C27 107.1(3) . . . . ?
C31 Fe8 S10 Fe7 -97.1(4) . . . . ?
C33 Fe8 S10 Fe7 3.8(7) . . . . ?
C32 Fe8 S10 Fe7 166.3(4) . . . . ?
S11 Fe8 S10 Fe7 76.76(8) . . . . ?
C31 Fe8 S11 C34 20(3) . . . . ?
C33 Fe8 S11 C34 98.2(4) . . . . ?
C32 Fe8 S11 C34 -157.9(4) . . . . ?
S10 Fe8 S11 C34 -53.4(3) . . . . ?
Fe7 Fe8 S11 C34 1.3(3) . . . . ?
P2 Ni1 S12 C34 101.1(3) . . . . ?
P1 Ni1 S12 C34 169.7(14) . . . . ?
S2 Ni1 S12 C34 -75.8(3) . . . . ?
C2 Fe1 C1 O1 93(13) . . . . ?
C3 Fe1 C1 O1 0(13) . . . . ?
S3 Fe1 C1 O1 -97(13) . . . . ?
S1 Fe1 C1 O1 -175(100) . . . . ?
Fe2 Fe1 C1 O1 -100(13) . . . . ?
C3 Fe1 C2 O2 99(17) . . . . ?
C1 Fe1 C2 O2 7(17) . . . . ?
S3 Fe1 C2 O2 -166(17) . . . . ?
S1 Fe1 C2 O2 -87(17) . . . . ?
Fe2 Fe1 C2 O2 -120(17) . . . . ?
C2 Fe1 C3 O3 -2(36) . . . . ?
C1 Fe1 C3 O3 99(36) . . . . ?
S3 Fe1 C3 O3 -118(36) . . . . ?
S1 Fe1 C3 O3 -121(35) . . . . ?
Fe2 Fe1 C3 O3 -173(100) . . . . ?
C6 Fe2 C4 O4 139(47) . . . . ?
C5 Fe2 C4 O4 -119(47) . . . . ?
C7 Fe2 C4 O4 50(48) . . . . ?
S3 Fe2 C4 O4 -19(47) . . . . ?
Fe1 Fe2 C4 O4 35(47) . . . . ?
C6 Fe2 C5 O5 145(28) . . . . ?
C4 Fe2 C5 O5 49(28) . . . . ?
C7 Fe2 C5 O5 -130(28) . . . . ?
S3 Fe2 C5 O5 -46(28) . . . . ?
Fe1 Fe2 C5 O5 -58(28) . . . . ?
C5 Fe2 C6 O6 80(17) . . . . ?
C4 Fe2 C6 O6 176(100) . . . . ?
C7 Fe2 C6 O6 -13(17) . . . . ?
S3 Fe2 C6 O6 -73(18) . . . . ?
Fe1 Fe2 C6 O6 -90(17) . . . . ?
Ni1 S2 C7 S1 -17.9(7) . . . . ?
Ni1 S2 C7 Fe2 161.3(4) . . . . ?
Fe1 S1 C7 S2 -176.5(6) . . . . ?
Fe1 S1 C7 Fe2 4.2(4) . . . . ?
C6 Fe2 C7 S2 72.1(6) . . . . ?
C5 Fe2 C7 S2 -29.5(7) . . . . ?
C4 Fe2 C7 S2 161(2) . . . . ?
S3 Fe2 C7 S2 -128.5(6) . . . . ?
Fe1 Fe2 C7 S2 176.9(6) . . . . ?
C6 Fe2 C7 S1 -108.6(6) . . . . ?
C5 Fe2 C7 S1 149.8(5) . . . . ?
C4 Fe2 C7 S1 -19(3) . . . . ?
S3 Fe2 C7 S1 50.8(4) . . . . ?
Fe1 Fe2 C7 S1 -3.8(4) . . . . ?
Fe1 S3 C8 C9 -153.7(5) . . . . ?
Fe2 S3 C8 C9 -74.4(7) . . . . ?
S3 C8 C9 C10 -164.4(6) . . . . ?
C8 C9 C10 S4 -165.0(6) . . . . ?
Fe3 S4 C10 C9 -153.8(6) . . . . ?
Fe4 S4 C10 C9 -74.8(7) . . . . ?
C13 Fe3 C11 O7 12(25) . . . . ?
C12 Fe3 C11 O7 115(25) . . . . ?
S4 Fe3 C11 O7 -96(25) . . . . ?
S5 Fe3 C11 O7 -156(23) . . . . ?
Fe4 Fe3 C11 O7 -151(25) . . . . ?
C11 Fe3 C12 O8 7(100) . . . . ?
C13 Fe3 C12 O8 102(100) . . . . ?
S4 Fe3 C12 O8 -98(100) . . . . ?
S5 Fe3 C12 O8 -167(100) . . . . ?
Fe4 Fe3 C12 O8 -91(100) . . . . ?
C11 Fe3 C13 O9 7(85) . . . . ?
C12 Fe3 C13 O9 -87(85) . . . . ?
S4 Fe3 C13 O9 104(85) . . . . ?
S5 Fe3 C13 O9 -175(100) . . . . ?
Fe4 Fe3 C13 O9 131(84) . . . . ?
C15 Fe4 C14 O10 87(68) . . . . ?
C16 Fe4 C14 O10 -9(68) . . . . ?
C17 Fe4 C14 O10 -100(68) . . . . ?
S4 Fe4 C14 O10 -169(100) . . . . ?
Fe3 Fe4 C14 O10 -178(100) . . . . ?
C14 Fe4 C15 O11 -30(37) . . . . ?
C16 Fe4 C15 O11 72(37) . . . . ?
C17 Fe4 C15 O11 -127(36) . . . . ?
S4 Fe4 C15 O11 176(100) . . . . ?
Fe3 Fe4 C15 O11 -130(37) . . . . ?
C14 Fe4 C16 O12 -32(100) . . . . ?
C15 Fe4 C16 O12 -126(100) . . . . ?
C17 Fe4 C16 O12 56(100) . . . . ?
S4 Fe4 C16 O12 139(100) . . . . ?
Fe3 Fe4 C16 O12 121(100) . . . . ?
Ni2 S6 C17 S5 -16.9(5) . . . . ?
Ni2 S6 C17 Fe4 159.2(5) . . . . ?
Fe3 S5 C17 S6 177.9(5) . . . . ?
Fe3 S5 C17 Fe4 1.2(4) . . . . ?
C14 Fe4 C17 S6 81.8(7) . . . . ?
C15 Fe4 C17 S6 180(100) . . . . ?
C16 Fe4 C17 S6 -19.5(7) . . . . ?
S4 Fe4 C17 S6 -122.8(6) . . . . ?
Fe3 Fe4 C17 S6 -177.4(6) . . . . ?
C14 Fe4 C17 S5 -101.8(6) . . . . ?
C15 Fe4 C17 S5 -4(3) . . . . ?
C16 Fe4 C17 S5 156.8(5) . . . . ?
S4 Fe4 C17 S5 53.6(4) . . . . ?
Fe3 Fe4 C17 S5 -1.0(4) . . . . ?
Ni2 S7 C18 S8 -7.1(6) . . . . ?
Ni2 S7 C18 Fe5 174.9(4) . . . . ?
Fe6 S8 C18 S7 -175.9(5) . . . . ?
Fe6 S8 C18 Fe5 2.3(4) . . . . ?
C19 Fe5 C18 S7 71.2(6) . . . . ?
C20 Fe5 C18 S7 -28.5(6) . . . . ?
C21 Fe5 C18 S7 142(2) . . . . ?
S9 Fe5 C18 S7 -129.3(5) . . . . ?
Fe6 Fe5 C18 S7 176.1(5) . . . . ?
C19 Fe5 C18 S8 -107.0(5) . . . . ?
C20 Fe5 C18 S8 153.2(5) . . . . ?
C21 Fe5 C18 S8 -36(3) . . . . ?
S9 Fe5 C18 S8 52.5(4) . . . . ?
Fe6 Fe5 C18 S8 -2.1(3) . . . . ?
C20 Fe5 C19 O13 52(16) . . . . ?
C21 Fe5 C19 O13 148(16) . . . . ?
C18 Fe5 C19 O13 -40(16) . . . . ?
S9 Fe5 C19 O13 -101(16) . . . . ?
Fe6 Fe5 C19 O13 -117(16) . . . . ?
C19 Fe5 C20 O14 -169(100) . . . . ?
C21 Fe5 C20 O14 97(48) . . . . ?
C18 Fe5 C20 O14 -84(48) . . . . ?
S9 Fe5 C20 O14 1(48) . . . . ?
Fe6 Fe5 C20 O14 -15(49) . . . . ?
C19 Fe5 C21 O15 -24(14) . . . . ?
C20 Fe5 C21 O15 76(14) . . . . ?
C18 Fe5 C21 O15 -95(14) . . . . ?
S9 Fe5 C21 O15 178(100) . . . . ?
Fe6 Fe5 C21 O15 -128(14) . . . . ?
C24 Fe6 C22 O16 -7(50) . . . . ?
C23 Fe6 C22 O16 -107(50) . . . . ?
S9 Fe6 C22 O16 142(50) . . . . ?
S8 Fe6 C22 O16 92(51) . . . . ?
Fe5 Fe6 C22 O16 88(50) . . . . ?
C24 Fe6 C23 O17 29(17) . . . . ?
C22 Fe6 C23 O17 123(17) . . . . ?
S9 Fe6 C23 O17 -141(17) . . . . ?
S8 Fe6 C23 O17 -60(17) . . . . ?
Fe5 Fe6 C23 O17 -106(17) . . . . ?
C23 Fe6 C24 O18 1(20) . . . . ?
C22 Fe6 C24 O18 -96(20) . . . . ?
S9 Fe6 C24 O18 163(20) . . . . ?
S8 Fe6 C24 O18 92(20) . . . . ?
Fe5 Fe6 C24 O18 167(20) . . . . ?
Fe6 S9 C25 C26 93.7(6) . . . . ?
Fe5 S9 C25 C26 172.9(5) . . . . ?
S9 C25 C26 C27 75.3(9) . . . . ?
C25 C26 C27 S10 79.3(9) . . . . ?
Fe7 S10 C27 C26 168.9(5) . . . . ?
Fe8 S10 C27 C26 90.8(6) . . . . ?
C29 Fe7 C28 O19 119(29) . . . . ?
C30 Fe7 C28 O19 -146(29) . . . . ?
C34 Fe7 C28 O19 -60(29) . . . . ?
S10 Fe7 C28 O19 24(29) . . . . ?
Fe8 Fe7 C28 O19 6(30) . . . . ?
C28 Fe7 C29 O20 105(37) . . . . ?
C30 Fe7 C29 O20 0(37) . . . . ?
C34 Fe7 C29 O20 -79(38) . . . . ?
S10 Fe7 C29 O20 -151(37) . . . . ?
Fe8 Fe7 C29 O20 -97(37) . . . . ?
C28 Fe7 C30 O21 110(28) . . . . ?
C29 Fe7 C30 O21 -153(28) . . . . ?
C34 Fe7 C30 O21 19(28) . . . . ?
S10 Fe7 C30 O21 -50(28) . . . . ?
Fe8 Fe7 C30 O21 -59(28) . . . . ?
C33 Fe8 C31 O22 85(23) . . . . ?
C32 Fe8 C31 O22 -19(23) . . . . ?
S10 Fe8 C31 O22 -125(23) . . . . ?
S11 Fe8 C31 O22 162(21) . . . . ?
Fe7 Fe8 C31 O22 -179(100) . . . . ?
C31 Fe8 C32 O23 -175(100) . . . . ?
C33 Fe8 C32 O23 93(20) . . . . ?
S10 Fe8 C32 O23 -78(20) . . . . ?
S11 Fe8 C32 O23 5(20) . . . . ?
Fe7 Fe8 C32 O23 -50(21) . . . . ?
C31 Fe8 C33 O24 -82(28) . . . . ?
C32 Fe8 C33 O24 13(28) . . . . ?
S10 Fe8 C33 O24 176(100) . . . . ?
S11 Fe8 C33 O24 104(28) . . . . ?
Fe7 Fe8 C33 O24 179(100) . . . . ?
Fe8 S11 C34 S12 178.7(4) . . . . ?
Fe8 S11 C34 Fe7 -1.8(4) . . . . ?
Ni1 S12 C34 S11 -8.9(5) . . . . ?
Ni1 S12 C34 Fe7 171.8(5) . . . . ?
C28 Fe7 C34 S11 159.9(5) . . . . ?
C29 Fe7 C34 S11 -17(3) . . . . ?
C30 Fe7 C34 S11 -96.4(5) . . . . ?
S10 Fe7 C34 S11 56.3(4) . . . . ?
Fe8 Fe7 C34 S11 1.6(3) . . . . ?
C28 Fe7 C34 S12 -20.7(6) . . . . ?
C29 Fe7 C34 S12 163(3) . . . . ?
C30 Fe7 C34 S12 83.0(6) . . . . ?
S10 Fe7 C34 S12 -124.3(5) . . . . ?
Fe8 Fe7 C34 S12 -179.0(6) . . . . ?
C41 P1 C35 C36 127.2(8) . . . . ?
C47 P1 C35 C36 -122.4(8) . . . . ?
Ni1 P1 C35 C36 -3.4(9) . . . . ?
C41 P1 C35 C40 -56.3(8) . . . . ?
C47 P1 C35 C40 54.1(8) . . . . ?
Ni1 P1 C35 C40 173.1(6) . . . . ?
C40 C35 C36 C37 -1.0(13) . . . . ?
P1 C35 C36 C37 175.6(7) . . . . ?
C35 C36 C37 C38 1.3(15) . . . . ?
C36 C37 C38 C39 -1.3(15) . . . . ?
C37 C38 C39 C40 1.0(15) . . . . ?
C38 C39 C40 C35 -0.8(14) . . . . ?
C36 C35 C40 C39 0.8(13) . . . . ?
P1 C35 C40 C39 -175.9(7) . . . . ?
C35 P1 C41 C42 -32.0(8) . . . . ?
C47 P1 C41 C42 -141.2(7) . . . . ?
Ni1 P1 C41 C42 97.8(7) . . . . ?
C35 P1 C41 C46 151.7(7) . . . . ?
C47 P1 C41 C46 42.5(8) . . . . ?
Ni1 P1 C41 C46 -78.5(8) . . . . ?
C46 C41 C42 C43 -0.1(14) . . . . ?
P1 C41 C42 C43 -176.5(7) . . . . ?
C41 C42 C43 C44 -0.9(14) . . . . ?
C42 C43 C44 C45 1.8(15) . . . . ?
C43 C44 C45 C46 -1.6(15) . . . . ?
C44 C45 C46 C41 0.6(15) . . . . ?
C42 C41 C46 C45 0.2(14) . . . . ?
P1 C41 C46 C45 176.6(7) . . . . ?
C41 P1 C47 C48 -160.5(6) . . . . ?
C35 P1 C47 C48 88.3(7) . . . . ?
Ni1 P1 C47 C48 -34.8(7) . . . . ?
P1 C47 C48 P2 51.6(7) . . . . ?
C55 P2 C48 C47 177.8(6) . . . . ?
C49 P2 C48 C47 67.2(7) . . . . ?
Ni1 P2 C48 C47 -49.2(6) . . . . ?
C55 P2 C49 C50 -57.0(9) . . . . ?
C48 P2 C49 C50 52.9(9) . . . . ?
Ni1 P2 C49 C50 166.4(7) . . . . ?
C55 P2 C49 C54 122.6(8) . . . . ?
C48 P2 C49 C54 -127.5(8) . . . . ?
Ni1 P2 C49 C54 -14.0(9) . . . . ?
C54 C49 C50 C51 3.3(15) . . . . ?
P2 C49 C50 C51 -177.1(8) . . . . ?
C49 C50 C51 C52 -2.5(17) . . . . ?
C50 C51 C52 C53 1.6(18) . . . . ?
C51 C52 C53 C54 -1.8(19) . . . . ?
C52 C53 C54 C49 2.6(18) . . . . ?
C50 C49 C54 C53 -3.3(15) . . . . ?
P2 C49 C54 C53 177.1(8) . . . . ?
C49 P2 C55 C60 154.9(8) . . . . ?
C48 P2 C55 C60 46.4(9) . . . . ?
Ni1 P2 C55 C60 -75.9(8) . . . . ?
C49 P2 C55 C56 -21.2(9) . . . . ?
C48 P2 C55 C56 -129.6(8) . . . . ?
Ni1 P2 C55 C56 108.0(7) . . . . ?
C60 C55 C56 C57 -0.6(14) . . . . ?
P2 C55 C56 C57 175.5(8) . . . . ?
C55 C56 C57 C58 -0.1(16) . . . . ?
C56 C57 C58 C59 1.4(16) . . . . ?
C57 C58 C59 C60 -2.0(15) . . . . ?
C58 C59 C60 C55 1.4(15) . . . . ?
C56 C55 C60 C59 -0.1(15) . . . . ?
P2 C55 C60 C59 -176.2(8) . . . . ?
C67 P4 C61 C66 125.6(9) . . . . ?
C73 P4 C61 C66 17.3(10) . . . . ?
Ni2 P4 C61 C66 -105.5(8) . . . . ?
C67 P4 C61 C62 -56.7(8) . . . . ?
C73 P4 C61 C62 -165.0(7) . . . . ?
Ni2 P4 C61 C62 72.2(8) . . . . ?
C66 C61 C62 C63 0.6(14) . . . . ?
P4 C61 C62 C63 -177.1(8) . . . . ?
C61 C62 C63 C64 -1.1(16) . . . . ?
C62 C63 C64 C65 -0.2(18) . . . . ?
C63 C64 C65 C66 1.9(18) . . . . ?
C62 C61 C66 C65 1.1(15) . . . . ?
P4 C61 C66 C65 178.7(8) . . . . ?
C64 C65 C66 C61 -2.4(17) . . . . ?
C61 P4 C67 C72 133.7(8) . . . . ?
C73 P4 C67 C72 -115.5(8) . . . . ?
Ni2 P4 C67 C72 -0.7(9) . . . . ?
C61 P4 C67 C68 -52.4(9) . . . . ?
C73 P4 C67 C68 58.3(9) . . . . ?
Ni2 P4 C67 C68 173.1(7) . . . . ?
C72 C67 C68 C69 -0.7(16) . . . . ?
P4 C67 C68 C69 -174.6(9) . . . . ?
C67 C68 C69 C70 -1.8(18) . . . . ?
C68 C69 C70 C71 1.7(19) . . . . ?
C69 C70 C71 C72 1.0(18) . . . . ?
C68 C67 C72 C71 3.4(15) . . . . ?
P4 C67 C72 C71 177.4(8) . . . . ?
C70 C71 C72 C67 -3.6(16) . . . . ?
C61 P4 C73 C74 -175.7(6) . . . . ?
C67 P4 C73 C74 74.5(7) . . . . ?
Ni2 P4 C73 C74 -44.0(6) . . . . ?
P4 C73 C74 P3 54.2(7) . . . . ?
C75 P3 C74 C73 78.4(7) . . . . ?
C81 P3 C74 C73 -171.2(6) . . . . ?
Ni2 P3 C74 C73 -42.7(6) . . . . ?
C81 P3 C75 C80 92.0(9) . . . . ?
C74 P3 C75 C80 -158.0(8) . . . . ?
Ni2 P3 C75 C80 -41.1(9) . . . . ?
C81 P3 C75 C76 -87.6(9) . . . . ?
C74 P3 C75 C76 22.4(9) . . . . ?
Ni2 P3 C75 C76 139.3(7) . . . . ?
C80 C75 C76 C77 -4.4(15) . . . . ?
P3 C75 C76 C77 175.2(9) . . . . ?
C75 C76 C77 C78 3.0(17) . . . . ?
C76 C77 C78 C79 1.2(18) . . . . ?
C77 C78 C79 C80 -3.7(19) . . . . ?
C76 C75 C80 C79 1.8(16) . . . . ?
P3 C75 C80 C79 -177.8(9) . . . . ?
C78 C79 C80 C75 2.2(19) . . . . ?
C75 P3 C81 C82 14.3(9) . . . . ?
C74 P3 C81 C82 -96.4(9) . . . . ?
Ni2 P3 C81 C82 143.5(7) . . . . ?
C75 P3 C81 C86 -168.9(8) . . . . ?
C74 P3 C81 C86 80.4(8) . . . . ?
Ni2 P3 C81 C86 -39.7(9) . . . . ?
C86 C81 C82 C83 -2.7(16) . . . . ?
P3 C81 C82 C83 174.1(9) . . . . ?
C81 C82 C83 C84 1.9(18) . . . . ?
C82 C83 C84 C85 0.5(18) . . . . ?
C83 C84 C85 C86 -2.0(17) . . . . ?
C84 C85 C86 C81 1.1(16) . . . . ?
C82 C81 C86 C85 1.3(15) . . . . ?
P3 C81 C86 C85 -175.6(8) . . . . ?
C87 C88 C89 C90 -175.6(13) . . . . ?
C88 C89 C90 C91 174.6(14) . . . . ?
C89 C90 C91 C92 -174.8(14) . . . . ?
Cl25 C99' Cl24 Cl24 57(3) . . . 3_676 ?
Cl23 C99' Cl24 Cl24 178(3) . . . 3_676 ?
